data_7127943
loop_
_publ_author_name
'Park, Seonghyeon'
'Kim, Dongwon'
'Kim, Doheon'
'Kim, Dongwook'
'Jung, Ok-Sang'

_publ_section_title
;
 A cyclic manipulation of cage isomers <i>via</i> anion exchange and
 thermal isomerism.
;
_journal_issue 23
_journal_name_full 'Chemical communications (Cambridge, England)'
_journal_page_first 2919
_journal_page_last 2922
_journal_paper_doi 10.1039/d0cc08303h
_journal_volume 57
_journal_year 2021
_chemical_formula_sum 'C136 H176 B8 F32 N16 Pd4 Si8'
_chemical_formula_weight 3379.72
_space_group_crystal_system triclinic
_space_group_IT_number 2
_space_group_name_Hall '-P 1'
_space_group_name_H-M_alt 'P -1'
_atom_sites_solution_hydrogens geom
_audit_creation_method SHELXL-2018/3
_cell_angle_alpha 89.28(3)
_cell_angle_beta 79.37(3)
_cell_angle_gamma 68.40(3)
_cell_formula_units_Z 2
_cell_length_a 18.542(4)
_cell_length_b 22.252(4)
_cell_length_c 27.335(5)
_cell_measurement_reflns_used 145778
_cell_measurement_temperature 100(2)
_cell_measurement_theta_max 34.035
_cell_measurement_theta_min 0.430
_cell_volume 10287(4)
_computing_cell_refinement HKL3000sm
_computing_data_collection 'PAL BL2D-SMDC Program'
_computing_data_reduction HKL3000sm
_computing_structure_refinement SHELXL
_computing_structure_solution SHELXS
_diffrn_ambient_temperature 100(2)
_diffrn_measured_fraction_theta_full 0.975
_diffrn_measured_fraction_theta_max 0.974
_diffrn_measurement_device_type 'Rayonix MX225HS CCD area detector'
_diffrn_measurement_method 'omega scan'
_diffrn_radiation_type synchrotron
_diffrn_radiation_wavelength 0.750
_diffrn_reflns_av_R_equivalents 0.0418
_diffrn_reflns_av_unetI/netI 0.0674
_diffrn_reflns_Laue_measured_fraction_full 0.975
_diffrn_reflns_Laue_measured_fraction_max 0.974
_diffrn_reflns_limit_h_max 22
_diffrn_reflns_limit_h_min -22
_diffrn_reflns_limit_k_max 26
_diffrn_reflns_limit_k_min -26
_diffrn_reflns_limit_l_max 33
_diffrn_reflns_limit_l_min -33
_diffrn_reflns_number 73598
_diffrn_reflns_point_group_measured_fraction_full 0.975
_diffrn_reflns_point_group_measured_fraction_max 0.974
_diffrn_reflns_theta_full 26.744
_diffrn_reflns_theta_max 26.999
_diffrn_reflns_theta_min 1.365
_diffrn_source 'PLSII 2D bending magnet'
_exptl_absorpt_coefficient_mu 0.523
_exptl_absorpt_correction_T_max 1.000
_exptl_absorpt_correction_T_min 0.764
_exptl_absorpt_correction_type empirical
_exptl_absorpt_process_details 'HKL3000sm Scalepack'
_exptl_crystal_colour colorless
_exptl_crystal_density_diffrn 1.091
_exptl_crystal_description block
_exptl_crystal_F_000 3456
_exptl_crystal_size_max 0.070
_exptl_crystal_size_mid 0.070
_exptl_crystal_size_min 0.055
_refine_diff_density_max 3.137
_refine_diff_density_min -1.550
_refine_diff_density_rms 0.089
_refine_ls_extinction_method none
_refine_ls_goodness_of_fit_ref 1.988
_refine_ls_hydrogen_treatment constr
_refine_ls_matrix_type full
_refine_ls_number_parameters 1568
_refine_ls_number_reflns 37234
_refine_ls_number_restraints 2736
_refine_ls_restrained_S_all 1.983
_refine_ls_R_factor_all 0.2065
_refine_ls_R_factor_gt 0.1402
_refine_ls_shift/su_max 0.003
_refine_ls_shift/su_mean 0.000
_refine_ls_structure_factor_coef Fsqd
_refine_ls_weighting_details 'w=1/[\s^2^(Fo^2^)+(0.1000P)^2^] where P=(Fo^2^+2Fc^2^)/3'
_refine_ls_weighting_scheme calc
_refine_ls_wR_factor_gt 0.3854
_refine_ls_wR_factor_ref 0.4087
_reflns_Friedel_coverage 0.000
_reflns_number_gt 14975
_reflns_number_total 37234
_reflns_threshold_expression 'I > 2\s(I)'
_cod_data_source_file d0cc08303h3.cif
_cod_data_source_block BF4_direct_sq
_cod_depositor_comments 'Adding full bibliography for 7127941--7127948.cif.'
_cod_original_cell_volume 10288(4)
_cod_database_code 7127943
_shelx_shelxl_version_number 2018/3
_shelx_space_group_comment
;
The symmetry employed for this shelxl refinement is uniquely defined
by the following loop, which should always be used as a source of
symmetry information in preference to the above space-group names.
They are only intended as comments.
;
_shelx_estimated_absorpt_t_min 0.964
_shelx_estimated_absorpt_t_max 0.972

loop_
_space_group_symop_operation_xyz
'x, y, z'
'-x, -y, -z'

loop_
_atom_site_label
_atom_site_type_symbol
_atom_site_fract_x
_atom_site_fract_y
_atom_site_fract_z
_atom_site_U_iso_or_equiv
_atom_site_adp_type
_atom_site_occupancy
_atom_site_site_symmetry_order
_atom_site_calc_flag
_atom_site_refinement_flags_posn
_atom_site_refinement_flags_adp
_atom_site_refinement_flags_occupancy
_atom_site_disorder_assembly
_atom_site_disorder_group
Pd1 Pd 0.90065(5) 0.64896(4) 0.90440(3) 0.1222(4) Uani 1 1 d . U . . .
Pd2 Pd 0.55867(5) 0.58174(4) 0.86356(3) 0.1099(3) Uani 1 1 d . U . . .
Pd3 Pd 0.88820(8) 0.87130(5) 0.63053(4) 0.1677(5) Uani 1 1 d . U . . .
Pd4 Pd 0.52264(9) 0.84089(6) 0.60941(4) 0.1717(5) Uani 1 1 d . U . . .
N1A N 0.8283(4) 0.6327(3) 0.96310(19) 0.124(2) Uani 1 1 d G U . . .
C2A C 0.8592(3) 0.5807(3) 0.9917(3) 0.130(3) Uani 1 1 d G U . . .
H2A H 0.913501 0.553421 0.983269 0.155 Uiso 1 1 calc R U . . .
C3A C 0.8107(4) 0.5687(3) 1.0327(2) 0.138(3) Uani 1 1 d G U . . .
H3A H 0.831860 0.533146 1.052214 0.166 Uiso 1 1 calc R U . . .
C4A C 0.7313(4) 0.6086(3) 1.0450(2) 0.122(3) Uani 1 1 d G U . . .
H4A H 0.698199 0.600369 1.073003 0.146 Uiso 1 1 calc R U . . .
C5A C 0.7004(3) 0.6606(3) 1.0164(2) 0.123(2) Uani 1 1 d G U . . .
C6A C 0.7489(4) 0.6726(3) 0.9755(2) 0.120(3) Uani 1 1 d G U . . .
H6A H 0.727816 0.708145 0.955899 0.144 Uiso 1 1 calc R U . . .
Si7A Si 0.5951(2) 0.71702(15) 1.03367(12) 0.1234(10) Uani 1 1 d . U . . .
N8A N 0.5183(4) 0.6315(3) 0.93096(18) 0.119(2) Uani 1 1 d G U . . .
C9A C 0.4389(3) 0.6463(3) 0.9514(2) 0.126(3) Uani 1 1 d G U . . .
H9A H 0.407588 0.631186 0.934747 0.151 Uiso 1 1 calc R U . . .
C10A C 0.4053(3) 0.6833(3) 0.9962(2) 0.130(3) Uani 1 1 d G U . . .
H10A H 0.351010 0.693385 1.010206 0.156 Uiso 1 1 calc R U . . .
C11A C 0.4511(4) 0.7054(3) 1.02061(19) 0.124(3) Uani 1 1 d G U . . .
H11A H 0.428090 0.730643 1.051244 0.149 Uiso 1 1 calc R U . . .
C12A C 0.5305(4) 0.6906(3) 1.0002(2) 0.116(2) Uani 1 1 d G U . . .
C13A C 0.5641(3) 0.6536(3) 0.9553(2) 0.121(2) Uani 1 1 d G U . . .
H13A H 0.618328 0.643501 0.941364 0.145 Uiso 1 1 calc R U . . .
C14A C 0.5587(6) 0.7188(5) 1.1024(4) 0.131(3) Uani 1 1 d . U . . .
H14A H 0.556816 0.758774 1.118308 0.197 Uiso 1 1 calc R U . . .
H14B H 0.594685 0.681362 1.116288 0.197 Uiso 1 1 calc R U . . .
H14C H 0.505672 0.717372 1.108580 0.197 Uiso 1 1 calc R U . . .
C15A C 0.5790(8) 0.8005(5) 1.0160(4) 0.145(3) Uani 1 1 d D U . . .
H15A H 0.524091 0.825743 1.034301 0.175 Uiso 1 1 calc R U . . .
C16A C 0.5761(8) 0.8177(5) 0.9650(4) 0.160(3) Uani 1 1 d D U . . .
H16A H 0.540951 0.800322 0.951892 0.192 Uiso 1 1 calc R U . . .
H16B H 0.629685 0.798212 0.944184 0.192 Uiso 1 1 calc R U . . .
C17A C 0.5442(8) 0.8943(5) 0.9620(5) 0.168(3) Uani 1 1 d D U . . .
H17A H 0.543287 0.906117 0.927030 0.202 Uiso 1 1 calc R U . . .
H17B H 0.490102 0.914493 0.981999 0.202 Uiso 1 1 calc R U . . .
C18A C 0.6036(9) 0.9171(6) 0.9837(5) 0.172(3) Uani 1 1 d D U . . .
H18A H 0.658061 0.893652 0.965126 0.206 Uiso 1 1 calc R U . . .
H18B H 0.590266 0.964003 0.979434 0.206 Uiso 1 1 calc R U . . .
C19A C 0.5997(8) 0.9051(6) 1.0354(5) 0.170(3) Uani 1 1 d D U . . .
H19A H 0.544616 0.925009 1.053952 0.204 Uiso 1 1 calc R U . . .
H19B H 0.632974 0.923439 1.049797 0.204 Uiso 1 1 calc R U . . .
C20A C 0.6305(7) 0.8315(5) 1.0382(5) 0.156(3) Uani 1 1 d D U . . .
H20A H 0.630493 0.820746 1.073404 0.187 Uiso 1 1 calc R U . . .
H20B H 0.685682 0.812666 1.019550 0.187 Uiso 1 1 calc R U . . .
N1B N 0.9521(4) 0.5535(2) 0.8840(2) 0.139(3) Uani 1 1 d G U . . .
C2B C 1.0334(4) 0.5233(3) 0.8798(3) 0.139(3) Uani 1 1 d G U . . .
H2B H 1.063314 0.546982 0.888252 0.167 Uiso 1 1 calc R U . . .
C3B C 1.0711(3) 0.4585(3) 0.8632(3) 0.139(3) Uani 1 1 d G U . . .
H3B H 1.126672 0.437876 0.860263 0.167 Uiso 1 1 calc R U . . .
C4B C 1.0273(4) 0.4239(2) 0.8508(3) 0.141(3) Uani 1 1 d G U . . .
H4B H 1.053061 0.379619 0.839431 0.169 Uiso 1 1 calc R U . . .
C5B C 0.9460(4) 0.4541(3) 0.8550(3) 0.135(2) Uani 1 1 d G U . . .
C6B C 0.9083(3) 0.5189(3) 0.8717(3) 0.133(3) Uani 1 1 d G U . . .
H6B H 0.852731 0.539575 0.874576 0.160 Uiso 1 1 calc R U . . .
Si7B Si 0.8835(2) 0.40898(16) 0.83519(16) 0.1422(11) Uani 1 1 d . U . . .
N8B N 0.6485(3) 0.5119(2) 0.8912(2) 0.116(2) Uani 1 1 d G U . . .
C9B C 0.6346(3) 0.4885(3) 0.9379(2) 0.130(3) Uani 1 1 d G U . . .
H9B H 0.583113 0.504946 0.958127 0.156 Uiso 1 1 calc R U . . .
C10B C 0.6959(4) 0.4409(3) 0.9551(2) 0.150(3) Uani 1 1 d G U . . .
H10B H 0.686358 0.424902 0.987054 0.180 Uiso 1 1 calc R U . . .
C11B C 0.7711(4) 0.4168(3) 0.9255(3) 0.145(3) Uani 1 1 d G U . . .
H11B H 0.813059 0.384308 0.937285 0.174 Uiso 1 1 calc R U . . .
C12B C 0.7851(3) 0.4402(3) 0.8788(3) 0.136(3) Uani 1 1 d G U . . .
C13B C 0.7237(4) 0.4878(3) 0.86161(19) 0.118(2) Uani 1 1 d G U . . .
H13B H 0.733271 0.503802 0.829659 0.141 Uiso 1 1 calc R U . . .
C14B C 0.9328(6) 0.3211(5) 0.8458(5) 0.143(3) Uani 1 1 d . U . . .
H14D H 0.982488 0.302448 0.821531 0.215 Uiso 1 1 calc R U . . .
H14E H 0.897863 0.298281 0.841681 0.215 Uiso 1 1 calc R U . . .
H14F H 0.943813 0.316637 0.879620 0.215 Uiso 1 1 calc R U . . .
C15B C 0.8746(7) 0.4196(6) 0.7702(5) 0.148(2) Uani 1 1 d . U . . .
H15B H 0.847890 0.467039 0.766704 0.177 Uiso 1 1 calc R U . . .
C16B C 0.8228(7) 0.3852(6) 0.7524(5) 0.156(3) Uani 1 1 d . U . . .
H16C H 0.845249 0.338439 0.757973 0.187 Uiso 1 1 calc R U . . .
H16D H 0.768553 0.403425 0.772545 0.187 Uiso 1 1 calc R U . . .
C17B C 0.8192(7) 0.3938(6) 0.6971(5) 0.165(3) Uani 1 1 d . U . . .
H17C H 0.794766 0.440513 0.691636 0.198 Uiso 1 1 calc R U . . .
H17D H 0.785629 0.372026 0.687326 0.198 Uiso 1 1 calc R U . . .
C18B C 0.9041(7) 0.3647(6) 0.6636(5) 0.170(3) Uani 1 1 d . U . . .
H18C H 0.901043 0.369615 0.627884 0.204 Uiso 1 1 calc R U . . .
H18D H 0.929526 0.318081 0.668831 0.204 Uiso 1 1 calc R U . . .
C19B C 0.9529(8) 0.4038(7) 0.6798(5) 0.174(3) Uani 1 1 d . U . . .
H19C H 1.006984 0.387259 0.659398 0.209 Uiso 1 1 calc R U . . .
H19D H 0.927365 0.450055 0.673564 0.209 Uiso 1 1 calc R U . . .
C20B C 0.9575(7) 0.3973(6) 0.7354(5) 0.167(3) Uani 1 1 d . U . . .
H20C H 0.986668 0.423516 0.744512 0.200 Uiso 1 1 calc R U . . .
H20D H 0.987755 0.351487 0.740785 0.200 Uiso 1 1 calc R U . . .
N1C N 0.9740(4) 0.6635(3) 0.8453(2) 0.130(2) Uani 1 1 d G U . . .
C2C C 1.0273(4) 0.6925(4) 0.8500(2) 0.141(3) Uani 1 1 d G U . . .
H2C H 1.030936 0.705759 0.882055 0.169 Uiso 1 1 calc R U . . .
C3C C 1.0754(4) 0.7023(4) 0.8077(3) 0.154(3) Uani 1 1 d G U . . .
H3C H 1.111849 0.722161 0.810902 0.185 Uiso 1 1 calc R U . . .
C4C C 1.0701(4) 0.6830(4) 0.7608(2) 0.147(3) Uani 1 1 d G U . . .
H4C H 1.102999 0.689613 0.731876 0.176 Uiso 1 1 calc R U . . .
C5C C 1.0168(5) 0.6539(4) 0.75609(19) 0.136(2) Uani 1 1 d G U . . .
C6C C 0.9688(4) 0.6441(3) 0.7984(2) 0.132(3) Uani 1 1 d G U . . .
H6C H 0.932323 0.624259 0.795156 0.158 Uiso 1 1 calc R U . . .
Si7C Si 1.0151(2) 0.61680(17) 0.69338(12) 0.1451(12) Uani 1 1 d . U . . .
N8C N 0.9656(4) 0.7823(3) 0.6153(3) 0.167(3) Uani 1 1 d G U . . .
C9C C 1.0335(5) 0.7709(3) 0.5792(3) 0.179(4) Uani 1 1 d G U . . .
H9C H 1.036587 0.803366 0.556894 0.215 Uiso 1 1 calc R U . . .
C10C C 1.0968(4) 0.7121(4) 0.5758(3) 0.185(4) Uani 1 1 d G U . . .
H10C H 1.143135 0.704298 0.551134 0.222 Uiso 1 1 calc R U . . .
C11C C 1.0922(4) 0.6646(3) 0.6084(3) 0.180(4) Uani 1 1 d G U . . .
H11C H 1.135484 0.624411 0.606079 0.216 Uiso 1 1 calc R U . . .
C12C C 1.0244(5) 0.6760(3) 0.6445(3) 0.156(3) Uani 1 1 d G U . . .
C13C C 0.9611(4) 0.7349(4) 0.6479(2) 0.162(3) Uani 1 1 d G U . . .
H13C H 0.914736 0.742659 0.672544 0.194 Uiso 1 1 calc R U . . .
C14C C 0.9239(7) 0.6027(5) 0.6966(4) 0.139(3) Uani 1 1 d . U . . .
H14G H 0.931385 0.570106 0.670352 0.209 Uiso 1 1 calc R U . . .
H14H H 0.881529 0.643208 0.691782 0.209 Uiso 1 1 calc R U . . .
H14I H 0.909587 0.587164 0.729241 0.209 Uiso 1 1 calc R U . . .
C15C C 1.1002(7) 0.5396(5) 0.6821(4) 0.143(3) Uani 1 1 d D U . . .
H15C H 1.148213 0.551234 0.676828 0.172 Uiso 1 1 calc R U . . .
C16C C 1.1059(7) 0.4984(5) 0.7257(4) 0.155(3) Uani 1 1 d D U . . .
H16E H 1.059150 0.485909 0.732769 0.186 Uiso 1 1 calc R U . . .
H16F H 1.105033 0.523977 0.755365 0.186 Uiso 1 1 calc R U . . .
C17C C 1.1834(7) 0.4352(5) 0.7168(4) 0.157(3) Uani 1 1 d D U . . .
H17E H 1.230923 0.446603 0.711970 0.189 Uiso 1 1 calc R U . . .
H17F H 1.183939 0.407966 0.745795 0.189 Uiso 1 1 calc R U . . .
C18C C 1.1819(8) 0.3980(5) 0.6685(4) 0.158(3) Uani 1 1 d D U . . .
H18E H 1.228848 0.357137 0.661963 0.190 Uiso 1 1 calc R U . . .
H18F H 1.134176 0.386850 0.674131 0.190 Uiso 1 1 calc R U . . .
C19C C 1.1818(8) 0.4361(5) 0.6261(4) 0.162(3) Uani 1 1 d D U . . .
H19E H 1.183149 0.410750 0.596268 0.195 Uiso 1 1 calc R U . . .
H19F H 1.229805 0.446974 0.620304 0.195 Uiso 1 1 calc R U . . .
C20C C 1.1074(7) 0.4995(5) 0.6338(4) 0.154(3) Uani 1 1 d D U . . .
H20E H 1.110313 0.525927 0.604635 0.185 Uiso 1 1 calc R U . . .
H20F H 1.059658 0.488714 0.636140 0.185 Uiso 1 1 calc R U . . .
N1D N 0.8566(4) 0.7453(2) 0.9237(3) 0.128(2) Uani 1 1 d G U . . .
C2D C 0.8713(4) 0.7696(3) 0.9658(2) 0.142(3) Uani 1 1 d G U . . .
H2D H 0.892502 0.741087 0.990211 0.170 Uiso 1 1 calc R U . . .
C3D C 0.8549(4) 0.8354(4) 0.9724(2) 0.145(3) Uani 1 1 d G U . . .
H3D H 0.864919 0.852001 1.001173 0.174 Uiso 1 1 calc R U . . .
C4D C 0.8239(4) 0.8771(2) 0.9367(3) 0.132(3) Uani 1 1 d G U . . .
H4D H 0.812658 0.922138 0.941150 0.158 Uiso 1 1 calc R U . . .
C5D C 0.8092(4) 0.8529(3) 0.8945(2) 0.125(2) Uani 1 1 d G U . . .
C6D C 0.8256(4) 0.7870(3) 0.8880(2) 0.120(2) Uani 1 1 d G U . . .
H6D H 0.815562 0.770449 0.859200 0.144 Uiso 1 1 calc R U . . .
Si7D Si 0.7731(2) 0.90427(15) 0.84143(13) 0.1349(11) Uani 1 1 d . U . . .
N8D N 0.9081(5) 0.8690(3) 0.6991(2) 0.165(2) Uani 1 1 d G U . . .
C9D C 0.9839(5) 0.8574(4) 0.7068(3) 0.174(3) Uani 1 1 d G U . . .
H9D H 1.026141 0.850141 0.679159 0.209 Uiso 1 1 calc R U . . .
C10D C 0.9980(4) 0.8565(4) 0.7551(3) 0.179(3) Uani 1 1 d G U . . .
H10D H 1.049860 0.848537 0.760419 0.215 Uiso 1 1 calc R U . . .
C11D C 0.9362(5) 0.8671(4) 0.7956(2) 0.165(3) Uani 1 1 d G U . . .
H11D H 0.945869 0.866476 0.828583 0.198 Uiso 1 1 calc R U . . .
C12D C 0.8604(5) 0.8787(4) 0.7878(2) 0.148(3) Uani 1 1 d G U . . .
C13D C 0.8463(4) 0.8797(3) 0.7395(3) 0.150(3) Uani 1 1 d G U . . .
H13D H 0.794438 0.887623 0.734225 0.181 Uiso 1 1 calc R U . . .
C14D C 0.6909(7) 0.8874(6) 0.8261(4) 0.152(3) Uani 1 1 d . U . . .
H14J H 0.646530 0.901112 0.854521 0.228 Uiso 1 1 calc R U . . .
H14K H 0.707390 0.840819 0.818288 0.228 Uiso 1 1 calc R U . . .
H14L H 0.674429 0.911105 0.797049 0.228 Uiso 1 1 calc R U . . .
C15D C 0.7514(8) 0.9900(5) 0.8552(4) 0.149(3) Uani 1 1 d . U . . .
H15D H 0.797081 0.993425 0.867904 0.179 Uiso 1 1 calc R U . . .
C16D C 0.6757(8) 1.0237(6) 0.8951(5) 0.158(3) Uani 1 1 d . U . . .
H16G H 0.679383 1.000351 0.926199 0.190 Uiso 1 1 calc R U . . .
H16H H 0.628802 1.023245 0.882966 0.190 Uiso 1 1 calc R U . . .
C17D C 0.6674(9) 1.0967(6) 0.9057(5) 0.173(3) Uani 1 1 d . U . . .
H17G H 0.622509 1.118047 0.933504 0.208 Uiso 1 1 calc R U . . .
H17H H 0.716255 1.097364 0.915106 0.208 Uiso 1 1 calc R U . . .
C18D C 0.6540(10) 1.1311(7) 0.8598(6) 0.186(4) Uani 1 1 d . U . . .
H18G H 0.608832 1.126175 0.848137 0.223 Uiso 1 1 calc R U . . .
H18H H 0.642039 1.177812 0.866008 0.223 Uiso 1 1 calc R U . . .
C19D C 0.7266(10) 1.1022(7) 0.8223(6) 0.184(4) Uani 1 1 d . U . . .
H19G H 0.771939 1.104276 0.835440 0.221 Uiso 1 1 calc R U . . .
H19H H 0.722070 1.127176 0.791983 0.221 Uiso 1 1 calc R U . . .
C20D C 0.7415(9) 1.0296(6) 0.8084(5) 0.168(3) Uani 1 1 d . U . . .
H20G H 0.696286 1.027388 0.795040 0.201 Uiso 1 1 calc R U . . .
H20H H 0.789728 1.011091 0.782256 0.201 Uiso 1 1 calc R U . . .
N1E N 0.8588(5) 0.8758(4) 0.5607(2) 0.186(3) Uani 1 1 d G U . . .
C2E C 0.8466(6) 0.9318(3) 0.5349(3) 0.208(4) Uani 1 1 d G U . . .
H2E H 0.853104 0.967913 0.548889 0.249 Uiso 1 1 calc R U . . .
C3E C 0.8249(7) 0.9350(4) 0.4886(3) 0.213(4) Uani 1 1 d G U . . .
H3E H 0.816578 0.973338 0.470969 0.255 Uiso 1 1 calc R U . . .
C4E C 0.8154(6) 0.8822(5) 0.4681(3) 0.209(4) Uani 1 1 d G U . . .
H4E H 0.800531 0.884432 0.436469 0.251 Uiso 1 1 calc R U . . .
C5E C 0.8275(6) 0.8262(4) 0.4939(3) 0.192(3) Uani 1 1 d G U . . .
C6E C 0.8492(6) 0.8230(3) 0.5402(3) 0.185(3) Uani 1 1 d G U . . .
H6E H 0.857536 0.784676 0.557810 0.223 Uiso 1 1 calc R U . . .
Si7E Si 0.8211(3) 0.7510(2) 0.46681(15) 0.1877(16) Uani 1 1 d . U . . .
N8E N 0.5869(6) 0.7965(4) 0.5451(2) 0.173(3) Uani 1 1 d G U . . .
C9E C 0.5541(5) 0.7673(4) 0.5155(3) 0.187(3) Uani 1 1 d G U . . .
H9E H 0.501119 0.770126 0.525861 0.225 Uiso 1 1 calc R U . . .
C10E C 0.5988(7) 0.7341(4) 0.4706(3) 0.184(3) Uani 1 1 d G U . . .
H10E H 0.576373 0.714184 0.450401 0.220 Uiso 1 1 calc R U . . .
C11E C 0.6763(6) 0.7300(4) 0.4554(3) 0.187(3) Uani 1 1 d G U . . .
H11E H 0.706885 0.707328 0.424783 0.225 Uiso 1 1 calc R U . . .
C12E C 0.7092(5) 0.7592(5) 0.4850(4) 0.184(3) Uani 1 1 d G U . . .
C13E C 0.6645(6) 0.7924(4) 0.5299(3) 0.183(3) Uani 1 1 d G U . . .
H13E H 0.686893 0.812355 0.550085 0.220 Uiso 1 1 calc R U . . .
C14E C 0.8468(10) 0.7529(7) 0.3958(5) 0.204(5) Uani 1 1 d . U . . .
H14M H 0.893093 0.764888 0.386670 0.306 Uiso 1 1 calc R U . . .
H14N H 0.801836 0.784674 0.383887 0.306 Uiso 1 1 calc R U . . .
H14O H 0.858506 0.709910 0.380376 0.306 Uiso 1 1 calc R U . . .
C15E C 0.8809(8) 0.6762(7) 0.4867(5) 0.187(3) Uani 1 1 d D U . . .
H15E H 0.876242 0.643051 0.464395 0.224 Uiso 1 1 calc R U . . .
C16E C 0.8602(8) 0.6563(6) 0.5373(5) 0.184(4) Uani 1 1 d D U . . .
H16I H 0.803546 0.662303 0.544327 0.221 Uiso 1 1 calc R U . . .
H16J H 0.868483 0.684139 0.561898 0.221 Uiso 1 1 calc R U . . .
C17E C 0.9111(8) 0.5845(6) 0.5427(5) 0.185(4) Uani 1 1 d D U . . .
H17I H 0.902558 0.556301 0.518449 0.222 Uiso 1 1 calc R U . . .
H17J H 0.895449 0.571855 0.576700 0.222 Uiso 1 1 calc R U . . .
C18E C 1.0005(8) 0.5759(7) 0.5330(5) 0.192(4) Uani 1 1 d D U . . .
H18I H 1.008634 0.602340 0.558731 0.230 Uiso 1 1 calc R U . . .
H18J H 1.032882 0.529978 0.536457 0.230 Uiso 1 1 calc R U . . .
C19E C 1.0275(9) 0.5940(7) 0.4852(6) 0.202(4) Uani 1 1 d D U . . .
H19I H 1.028851 0.562859 0.459183 0.243 Uiso 1 1 calc R U . . .
H19J H 1.081740 0.593200 0.482958 0.243 Uiso 1 1 calc R U . . .
C20E C 0.9720(8) 0.6620(7) 0.4768(6) 0.199(4) Uani 1 1 d D U . . .
H20I H 0.987984 0.671229 0.441795 0.239 Uiso 1 1 calc R U . . .
H20J H 0.980746 0.693107 0.498351 0.239 Uiso 1 1 calc R U . . .
N1F N 0.8158(5) 0.9632(3) 0.6473(3) 0.169(3) Uani 1 1 d G U . . .
C2F C 0.8463(5) 1.0072(4) 0.6616(3) 0.171(3) Uani 1 1 d G U . . .
H2F H 0.901274 0.993780 0.661489 0.205 Uiso 1 1 calc R U . . .
C3F C 0.7964(6) 1.0708(4) 0.6762(3) 0.184(3) Uani 1 1 d G U . . .
H3F H 0.817307 1.100867 0.686001 0.220 Uiso 1 1 calc R U . . .
C4F C 0.7160(6) 1.0904(3) 0.6764(3) 0.181(3) Uani 1 1 d G U . . .
H4F H 0.681906 1.133909 0.686383 0.217 Uiso 1 1 calc R U . . .
C5F C 0.6854(5) 1.0465(4) 0.6621(3) 0.180(3) Uani 1 1 d G U . . .
C6F C 0.7353(6) 0.9828(4) 0.6475(3) 0.158(3) Uani 1 1 d G U . . .
H6F H 0.714437 0.952779 0.637739 0.189 Uiso 1 1 calc R U . . .
Si7F Si 0.5765(4) 1.0692(2) 0.6629(2) 0.2040(17) Uani 1 1 d . U . . .
N8F N 0.5454(6) 0.9206(4) 0.5895(4) 0.184(3) Uani 1 1 d G U . . .
C9F C 0.5642(6) 0.9324(5) 0.5396(3) 0.199(4) Uani 1 1 d G U . . .
H9F H 0.563279 0.904122 0.514234 0.238 Uiso 1 1 calc R U . . .
C10F C 0.5845(6) 0.9856(5) 0.5269(3) 0.202(4) Uani 1 1 d G U . . .
H10F H 0.597403 0.993672 0.492829 0.243 Uiso 1 1 calc R U . . .
C11F C 0.5859(6) 1.0270(4) 0.5641(4) 0.199(4) Uani 1 1 d G U . . .
H11F H 0.599760 1.063379 0.555378 0.239 Uiso 1 1 calc R U . . .
C12F C 0.5670(7) 1.0152(4) 0.6139(4) 0.192(3) Uani 1 1 d G U . . .
C13F C 0.5468(6) 0.9620(5) 0.6267(3) 0.183(3) Uani 1 1 d G U . . .
H13F H 0.533871 0.953984 0.660738 0.220 Uiso 1 1 calc R U . . .
C14F C 0.5379(12) 1.1565(7) 0.6536(7) 0.264(7) Uani 1 1 d . U . . .
H14P H 0.539315 1.180467 0.683004 0.396 Uiso 1 1 calc R U . . .
H14Q H 0.483258 1.170015 0.648632 0.396 Uiso 1 1 calc R U . . .
H14R H 0.570540 1.165580 0.624158 0.396 Uiso 1 1 calc R U . . .
C15F C 0.5288(10) 1.0512(8) 0.7281(5) 0.206(3) Uani 1 1 d D U . . .
H15F H 0.554146 1.004012 0.733283 0.247 Uiso 1 1 calc R U . . .
C16F C 0.4452(10) 1.0667(8) 0.7273(5) 0.216(4) Uani 1 1 d D U . . .
H16K H 0.441361 1.038753 0.700788 0.259 Uiso 1 1 calc R U . . .
H16L H 0.421866 1.112158 0.718456 0.259 Uiso 1 1 calc R U . . .
C17F C 0.3933(10) 1.0574(9) 0.7798(6) 0.224(4) Uani 1 1 d D U . . .
H17K H 0.336256 1.075206 0.778526 0.269 Uiso 1 1 calc R U . . .
H17L H 0.408924 1.010970 0.786376 0.269 Uiso 1 1 calc R U . . .
C18F C 0.4105(10) 1.0955(9) 0.8220(6) 0.223(4) Uani 1 1 d D U . . .
H18K H 0.386116 1.142522 0.817643 0.267 Uiso 1 1 calc R U . . .
H18L H 0.384393 1.086854 0.854755 0.267 Uiso 1 1 calc R U . . .
C19F C 0.4907(10) 1.0800(8) 0.8227(5) 0.215(4) Uani 1 1 d D U . . .
H19K H 0.514384 1.034027 0.830221 0.258 Uiso 1 1 calc R U . . .
H19L H 0.495381 1.106787 0.849649 0.258 Uiso 1 1 calc R U . . .
C20F C 0.5385(10) 1.0914(8) 0.7713(6) 0.218(4) Uani 1 1 d D U . . .
H20K H 0.518395 1.138007 0.764879 0.262 Uiso 1 1 calc R U . . .
H20L H 0.595156 1.077834 0.772992 0.262 Uiso 1 1 calc R U . . .
N1G N 0.5928(4) 0.5322(3) 0.79656(18) 0.124(2) Uani 1 1 d G U . . .
C2G C 0.5786(4) 0.4757(3) 0.7914(2) 0.132(3) Uani 1 1 d G U . . .
H2G H 0.561823 0.456187 0.820150 0.158 Uiso 1 1 calc R U . . .
C3G C 0.5889(4) 0.4477(3) 0.7442(2) 0.137(3) Uani 1 1 d G U . . .
H3G H 0.579200 0.409054 0.740660 0.164 Uiso 1 1 calc R U . . .
C4G C 0.6134(5) 0.4762(3) 0.70212(19) 0.139(3) Uani 1 1 d G U . . .
H4G H 0.620455 0.457060 0.669852 0.167 Uiso 1 1 calc R U . . .
C5G C 0.6276(5) 0.5327(3) 0.70728(19) 0.133(2) Uani 1 1 d G U . . .
C6G C 0.6173(4) 0.5607(3) 0.7545(2) 0.126(3) Uani 1 1 d G U . . .
H6G H 0.626955 0.599332 0.758024 0.152 Uiso 1 1 calc R U . . .
Si7G Si 0.6544(2) 0.57702(17) 0.65208(12) 0.1436(12) Uani 1 1 d . U . . .
N8G N 0.5010(6) 0.7614(3) 0.6320(2) 0.162(3) Uani 1 1 d G U . . .
C9G C 0.4270(5) 0.7572(4) 0.6453(3) 0.172(3) Uani 1 1 d G U . . .
H9G H 0.380819 0.793398 0.642473 0.207 Uiso 1 1 calc R U . . .
C10G C 0.4206(5) 0.7001(5) 0.6626(3) 0.170(3) Uani 1 1 d G U . . .
H10G H 0.370077 0.697165 0.671699 0.204 Uiso 1 1 calc R U . . .
C11G C 0.4882(6) 0.6471(3) 0.6667(3) 0.156(3) Uani 1 1 d G U . . .
H11G H 0.483857 0.608046 0.678562 0.187 Uiso 1 1 calc R U . . .
C12G C 0.5622(5) 0.6513(3) 0.6534(3) 0.144(3) Uani 1 1 d G U . . .
C13G C 0.5686(5) 0.7085(4) 0.6361(3) 0.149(3) Uani 1 1 d G U . . .
H13G H 0.619122 0.711394 0.626974 0.179 Uiso 1 1 calc R U . . .
C14G C 0.7358(7) 0.6014(6) 0.6612(4) 0.149(3) Uani 1 1 d . U . . .
H14S H 0.786429 0.566491 0.648072 0.224 Uiso 1 1 calc R U . . .
H14T H 0.731627 0.610130 0.696872 0.224 Uiso 1 1 calc R U . . .
H14U H 0.732617 0.640624 0.643531 0.224 Uiso 1 1 calc R U . . .
C15G C 0.6717(8) 0.5299(6) 0.5906(4) 0.155(3) Uani 1 1 d . U . . .
H15G H 0.626586 0.515315 0.591130 0.185 Uiso 1 1 calc R U . . .
C16G C 0.7489(9) 0.4692(6) 0.5844(4) 0.169(3) Uani 1 1 d . U . . .
H16M H 0.746612 0.441230 0.612634 0.203 Uiso 1 1 calc R U . . .
H16N H 0.794978 0.481973 0.583199 0.203 Uiso 1 1 calc R U . . .
C17G C 0.7557(9) 0.4325(7) 0.5339(4) 0.179(4) Uani 1 1 d . U . . .
H17M H 0.710334 0.418525 0.535949 0.214 Uiso 1 1 calc R U . . .
H17N H 0.804922 0.393411 0.527590 0.214 Uiso 1 1 calc R U . . .
C18G C 0.7564(10) 0.4794(7) 0.4895(5) 0.183(4) Uani 1 1 d . U . . .
H18M H 0.801927 0.493022 0.487662 0.220 Uiso 1 1 calc R U . . .
H18N H 0.762892 0.455761 0.457598 0.220 Uiso 1 1 calc R U . . .
C19G C 0.6791(9) 0.5400(7) 0.4971(5) 0.181(4) Uani 1 1 d . U . . .
H19M H 0.633093 0.527146 0.498444 0.217 Uiso 1 1 calc R U . . .
H19N H 0.680595 0.568449 0.469066 0.217 Uiso 1 1 calc R U . . .
C20G C 0.6721(9) 0.5767(6) 0.5475(4) 0.167(3) Uani 1 1 d . U . . .
H20M H 0.717250 0.590806 0.545556 0.200 Uiso 1 1 calc R U . . .
H20N H 0.622643 0.615585 0.553880 0.200 Uiso 1 1 calc R U . . .
N1H N 0.4746(3) 0.6522(3) 0.8357(2) 0.117(2) Uani 1 1 d G U . . .
C2H C 0.4163(4) 0.6395(2) 0.8173(3) 0.127(3) Uani 1 1 d G U . . .
H2H H 0.415144 0.597184 0.818072 0.153 Uiso 1 1 calc R U . . .
C3H C 0.3598(4) 0.6887(4) 0.7976(3) 0.135(3) Uani 1 1 d G U . . .
H3H H 0.320020 0.679968 0.785009 0.162 Uiso 1 1 calc R U . . .
C4H C 0.3616(4) 0.7506(3) 0.7964(3) 0.132(3) Uani 1 1 d G U . . .
H4H H 0.322975 0.784209 0.783015 0.159 Uiso 1 1 calc R U . . .
C5H C 0.4199(4) 0.7633(2) 0.8149(3) 0.122(2) Uani 1 1 d G U . . .
C6H C 0.4764(4) 0.7142(3) 0.8345(2) 0.113(2) Uani 1 1 d G U . . .
H6H H 0.516178 0.722881 0.847145 0.135 Uiso 1 1 calc R U . . .
Si7H Si 0.4196(2) 0.84805(14) 0.82134(12) 0.1251(10) Uani 1 1 d . U . . .
N8H N 0.4486(5) 0.8858(4) 0.6732(2) 0.170(3) Uani 1 1 d G U . . .
C9H C 0.3776(6) 0.9347(4) 0.6689(2) 0.188(4) Uani 1 1 d G U . . .
H9H H 0.369858 0.951587 0.637332 0.225 Uiso 1 1 calc R U . . .
C10H C 0.3177(5) 0.9587(4) 0.7106(4) 0.187(4) Uani 1 1 d G U . . .
H10H H 0.269144 0.992095 0.707660 0.224 Uiso 1 1 calc R U . . .
C11H C 0.3290(5) 0.9340(4) 0.7568(3) 0.168(4) Uani 1 1 d G U . . .
H11H H 0.288094 0.950418 0.785320 0.201 Uiso 1 1 calc R U . . .
C12H C 0.4001(6) 0.8852(4) 0.7611(2) 0.140(3) Uani 1 1 d G U . . .
C13H C 0.4599(4) 0.8611(3) 0.7193(3) 0.141(3) Uani 1 1 d G U . . .
H13H H 0.508473 0.827725 0.722324 0.169 Uiso 1 1 calc R U . . .
C14H C 0.5195(6) 0.8455(5) 0.8273(4) 0.131(3) Uani 1 1 d . U . . .
H14V H 0.517348 0.889772 0.832128 0.196 Uiso 1 1 calc R U . . .
H14W H 0.557794 0.824584 0.796918 0.196 Uiso 1 1 calc R U . . .
H14$ H 0.535671 0.820944 0.856015 0.196 Uiso 1 1 calc R U . . .
C15H C 0.3412(7) 0.8906(4) 0.8760(4) 0.132(3) Uani 1 1 d D U . . .
H15H H 0.289948 0.895094 0.866459 0.158 Uiso 1 1 calc R U . . .
C16H C 0.3459(7) 0.8527(5) 0.9207(4) 0.138(3) Uani 1 1 d D U . . .
H16O H 0.398213 0.843677 0.929389 0.166 Uiso 1 1 calc R U . . .
H16P H 0.343427 0.810503 0.911943 0.166 Uiso 1 1 calc R U . . .
C17H C 0.2811(8) 0.8841(5) 0.9680(4) 0.160(3) Uani 1 1 d D U . . .
H17O H 0.293410 0.858260 0.997254 0.192 Uiso 1 1 calc R U . . .
H17P H 0.228522 0.887085 0.962619 0.192 Uiso 1 1 calc R U . . .
C18H C 0.2825(9) 0.9534(5) 0.9761(4) 0.172(4) Uani 1 1 d D U . . .
H18O H 0.241139 0.976385 1.005254 0.207 Uiso 1 1 calc R U . . .
H18P H 0.334291 0.948843 0.983866 0.207 Uiso 1 1 calc R U . . .
C19H C 0.2696(8) 0.9918(5) 0.9334(4) 0.159(3) Uani 1 1 d D U . . .
H19O H 0.266989 1.035841 0.941820 0.191 Uiso 1 1 calc R U . . .
H19P H 0.218200 0.995963 0.925291 0.191 Uiso 1 1 calc R U . . .
C20H C 0.3354(7) 0.9621(5) 0.8875(4) 0.146(3) Uani 1 1 d D U . . .
H20O H 0.386447 0.961318 0.894049 0.175 Uiso 1 1 calc R U . . .
H20P H 0.323056 0.988342 0.858431 0.175 Uiso 1 1 calc R U . . .
B1L B 0.7246(13) 0.6574(10) 0.8450(9) 0.136(4) Uani 0.307(8) 1 d D U P A 1
F2L F 0.7422(18) 0.6143(12) 0.8816(10) 0.135(6) Uani 0.307(8) 1 d D U P A 1
F3L F 0.7913(12) 0.6686(12) 0.8220(10) 0.145(5) Uani 0.307(8) 1 d D U P A 1
F4L F 0.6899(15) 0.6442(11) 0.8094(9) 0.139(5) Uani 0.307(8) 1 d D U P A 1
F5L F 0.6740(11) 0.7186(9) 0.8657(7) 0.160(5) Uani 0.307(8) 1 d D U P A 1
B6L B 0.7054(10) 0.8203(9) 0.6714(7) 0.151(4) Uani 0.712(8) 1 d D U P B 1
F7L F 0.6560(7) 0.7869(5) 0.6781(4) 0.167(3) Uani 0.712(8) 1 d D U P B 1
F8L F 0.7781(6) 0.7864(5) 0.6838(4) 0.171(4) Uani 0.712(8) 1 d D U P B 1
F9L F 0.7177(6) 0.8455(4) 0.6273(4) 0.136(3) Uani 0.712(8) 1 d D U P B 1
F10L F 0.6762(7) 0.8734(5) 0.7057(4) 0.177(4) Uani 0.712(8) 1 d D U P B 1
B11L B 0.4498(13) 0.4566(11) 0.9079(7) 0.184(4) Uani 0.462(9) 1 d D U P C 1
F12L F 0.4110(11) 0.4550(10) 0.9553(6) 0.193(5) Uani 0.462(9) 1 d D U P C 1
F13L F 0.5302(10) 0.4213(11) 0.9033(8) 0.192(5) Uani 0.462(9) 1 d D U P C 1
F14L F 0.4226(11) 0.4369(8) 0.8713(6) 0.195(5) Uani 0.462(9) 1 d D U P C 1
F15L F 0.4518(12) 0.5164(9) 0.8949(8) 0.190(5) Uani 0.462(9) 1 d D U P C 1
B1M B 0.7314(9) 0.6541(7) 0.8303(5) 0.131(3) Uani 0.693(8) 1 d D U P A 2
F2M F 0.7212(8) 0.6293(6) 0.8769(4) 0.132(3) Uani 0.693(8) 1 d D U P A 2
F3M F 0.7669(7) 0.6994(5) 0.8276(5) 0.149(3) Uani 0.693(8) 1 d D U P A 2
F4M F 0.6599(6) 0.6739(5) 0.8133(4) 0.142(3) Uani 0.693(8) 1 d D U P A 2
F5M F 0.7817(6) 0.6014(4) 0.7987(3) 0.155(3) Uani 0.693(8) 1 d D U P A 2
B6M B 0.6862(14) 0.8146(11) 0.6590(9) 0.159(4) Uani 0.288(8) 1 d D U P B 2
F7M F 0.6135(13) 0.8165(13) 0.6846(10) 0.171(6) Uani 0.288(8) 1 d D U P B 2
F8M F 0.7352(16) 0.8245(14) 0.6876(9) 0.162(5) Uani 0.288(8) 1 d D U P B 2
F9M F 0.6702(15) 0.8569(10) 0.6208(9) 0.152(6) Uani 0.288(8) 1 d D U P B 2
F10M F 0.7233(14) 0.7522(9) 0.6377(8) 0.165(5) Uani 0.288(8) 1 d D U P B 2
B11M B 0.4426(12) 0.4761(10) 0.9134(7) 0.182(4) Uani 0.538(9) 1 d D U P C 2
F12M F 0.4546(8) 0.5013(7) 0.9560(5) 0.187(4) Uani 0.538(9) 1 d D U P C 2
F13M F 0.5056(10) 0.4243(9) 0.8876(7) 0.197(5) Uani 0.538(9) 1 d D U P C 2
F14M F 0.4170(10) 0.5280(7) 0.8831(6) 0.170(4) Uani 0.538(9) 1 d D U P C 2
F15M F 0.3822(9) 0.4549(8) 0.9316(6) 0.187(5) Uani 0.538(9) 1 d D U P C 2

loop_
_atom_site_aniso_label
_atom_site_aniso_U_11
_atom_site_aniso_U_22
_atom_site_aniso_U_33
_atom_site_aniso_U_23
_atom_site_aniso_U_13
_atom_site_aniso_U_12
Pd1 0.1267(7) 0.1123(6) 0.1205(6) -0.0084(5) 0.0296(5) -0.0612(5)
Pd2 0.1115(6) 0.0989(5) 0.1144(6) -0.0003(4) 0.0297(4) -0.0577(5)
Pd3 0.2274(12) 0.1294(8) 0.1342(8) -0.0067(6) 0.0648(8) -0.0994(8)
Pd4 0.2441(14) 0.1494(9) 0.1263(8) 0.0022(6) 0.0021(8) -0.0962(9)
N1A 0.143(5) 0.114(5) 0.114(5) 0.004(4) 0.020(4) -0.069(4)
C2A 0.134(6) 0.127(6) 0.127(6) 0.009(4) 0.008(5) -0.064(5)
C3A 0.141(6) 0.134(6) 0.132(6) 0.019(5) 0.017(5) -0.063(5)
C4A 0.130(5) 0.122(6) 0.123(6) 0.007(4) 0.007(5) -0.073(4)
C5A 0.131(4) 0.115(5) 0.123(5) -0.004(4) 0.021(4) -0.067(4)
C6A 0.136(5) 0.114(5) 0.112(5) -0.003(4) 0.021(4) -0.070(4)
Si7A 0.130(2) 0.118(2) 0.116(2) -0.0036(16) 0.0186(17) -0.0588(17)
N8A 0.116(5) 0.122(5) 0.114(4) 0.001(3) 0.029(4) -0.062(4)
C9A 0.119(5) 0.133(6) 0.120(5) 0.002(4) 0.034(4) -0.066(5)
C10A 0.121(6) 0.143(6) 0.121(6) -0.002(5) 0.030(5) -0.068(5)
C11A 0.114(5) 0.134(6) 0.116(5) 0.007(5) 0.021(4) -0.056(5)
C12A 0.122(4) 0.112(5) 0.108(4) 0.012(4) 0.024(4) -0.059(4)
C13A 0.122(5) 0.117(5) 0.118(5) -0.002(4) 0.026(4) -0.060(4)
C14A 0.113(7) 0.148(8) 0.123(5) -0.003(6) 0.021(5) -0.059(6)
C15A 0.172(6) 0.130(4) 0.149(5) 0.008(4) -0.017(5) -0.080(4)
C16A 0.202(7) 0.132(5) 0.162(6) 0.010(5) -0.020(6) -0.086(6)
C17A 0.216(8) 0.132(6) 0.174(7) 0.023(6) -0.024(6) -0.091(6)
C18A 0.206(8) 0.143(6) 0.192(8) 0.023(6) -0.009(7) -0.108(6)
C19A 0.191(7) 0.149(6) 0.192(7) 0.006(7) -0.029(7) -0.094(6)
C20A 0.174(7) 0.139(6) 0.181(7) 0.008(6) -0.028(6) -0.091(5)
N1B 0.130(5) 0.115(4) 0.154(6) 0.008(4) 0.028(5) -0.051(4)
C2B 0.125(5) 0.121(5) 0.160(6) -0.002(5) 0.017(6) -0.054(5)
C3B 0.118(6) 0.126(6) 0.165(7) -0.005(6) 0.004(5) -0.050(4)
C4B 0.106(5) 0.124(6) 0.177(7) -0.007(5) 0.023(5) -0.049(4)
C5B 0.107(4) 0.111(4) 0.171(5) 0.002(5) 0.023(4) -0.046(4)
C6B 0.117(5) 0.110(5) 0.156(6) -0.004(5) 0.037(5) -0.052(4)
Si7B 0.119(2) 0.105(2) 0.190(3) -0.009(2) 0.023(2) -0.0512(17)
N8B 0.116(4) 0.089(4) 0.142(5) 0.007(4) 0.018(4) -0.057(3)
C9B 0.124(6) 0.102(5) 0.156(6) 0.022(4) 0.029(5) -0.062(4)
C10B 0.147(7) 0.116(6) 0.169(6) 0.029(5) 0.020(5) -0.053(5)
C11B 0.143(6) 0.104(5) 0.172(6) 0.017(5) 0.019(5) -0.052(5)
C12B 0.129(4) 0.099(5) 0.168(5) 0.005(4) 0.025(4) -0.053(4)
C13B 0.109(5) 0.099(5) 0.142(6) 0.000(4) 0.023(4) -0.057(4)
C14B 0.075(6) 0.112(6) 0.231(10) -0.010(6) 0.001(6) -0.036(5)
C15B 0.128(5) 0.125(5) 0.183(5) -0.021(5) 0.038(4) -0.071(4)
C16B 0.138(6) 0.140(6) 0.184(6) -0.030(6) 0.037(5) -0.077(5)
C17B 0.141(6) 0.159(7) 0.187(7) -0.032(7) 0.037(6) -0.077(6)
C18B 0.144(7) 0.162(7) 0.198(7) -0.029(6) 0.051(6) -0.089(5)
C19B 0.146(6) 0.163(7) 0.198(7) -0.036(7) 0.057(6) -0.080(5)
C20B 0.140(6) 0.148(6) 0.196(6) -0.030(6) 0.052(6) -0.074(5)
N1C 0.123(5) 0.135(5) 0.131(4) -0.014(4) 0.037(4) -0.076(4)
C2C 0.142(6) 0.136(6) 0.145(6) -0.026(5) 0.045(5) -0.085(5)
C3C 0.161(6) 0.155(6) 0.147(6) -0.023(6) 0.050(5) -0.095(5)
C4C 0.154(6) 0.148(6) 0.138(5) -0.017(5) 0.052(5) -0.093(5)
C5C 0.149(5) 0.129(5) 0.127(4) -0.022(4) 0.045(4) -0.081(4)
C6C 0.139(6) 0.129(6) 0.123(5) -0.020(5) 0.041(5) -0.076(5)
Si7C 0.170(3) 0.133(2) 0.126(2) -0.0247(17) 0.061(2) -0.090(2)
N8C 0.206(5) 0.146(4) 0.141(5) -0.016(4) 0.071(4) -0.103(4)
C9C 0.213(7) 0.164(6) 0.141(6) -0.019(5) 0.084(6) -0.103(5)
C10C 0.210(7) 0.174(7) 0.155(7) -0.011(6) 0.083(6) -0.108(6)
C11C 0.208(7) 0.169(6) 0.145(6) -0.010(5) 0.077(6) -0.102(6)
C12C 0.188(6) 0.145(5) 0.128(5) -0.020(4) 0.066(5) -0.098(4)
C13C 0.202(7) 0.142(5) 0.132(6) -0.012(5) 0.063(5) -0.098(5)
C14C 0.172(7) 0.139(8) 0.112(7) -0.009(6) 0.037(6) -0.094(6)
C15C 0.166(5) 0.137(5) 0.122(5) -0.025(4) 0.050(5) -0.086(4)
C16C 0.174(7) 0.149(6) 0.125(5) -0.025(5) 0.034(6) -0.069(5)
C17C 0.171(7) 0.153(6) 0.131(6) -0.026(5) 0.031(6) -0.068(5)
C18C 0.177(7) 0.146(7) 0.133(6) -0.027(5) 0.034(6) -0.069(6)
C19C 0.187(7) 0.149(7) 0.137(6) -0.034(5) 0.030(6) -0.074(6)
C20C 0.179(7) 0.139(6) 0.138(6) -0.033(5) 0.036(6) -0.082(5)
N1D 0.129(5) 0.119(4) 0.121(5) -0.008(4) 0.038(4) -0.059(4)
C2D 0.155(6) 0.128(5) 0.127(6) -0.014(5) 0.026(5) -0.060(5)
C3D 0.150(7) 0.126(6) 0.149(6) -0.019(5) 0.012(5) -0.058(6)
C4D 0.133(6) 0.118(5) 0.145(6) -0.018(4) 0.020(5) -0.069(5)
C5D 0.137(5) 0.107(4) 0.131(4) -0.017(4) 0.031(4) -0.071(4)
C6D 0.122(6) 0.112(4) 0.121(5) -0.013(4) 0.041(4) -0.066(4)
Si7D 0.156(3) 0.110(2) 0.131(2) -0.0142(16) 0.0363(19) -0.0692(19)
N8D 0.203(5) 0.137(5) 0.139(4) -0.017(4) 0.062(4) -0.089(5)
C9D 0.186(6) 0.155(6) 0.157(6) -0.009(6) 0.065(5) -0.083(6)
C10D 0.177(6) 0.169(7) 0.163(6) -0.007(7) 0.066(5) -0.077(6)
C11D 0.178(6) 0.146(6) 0.158(6) -0.020(6) 0.058(5) -0.087(6)
C12D 0.175(5) 0.119(5) 0.140(4) -0.014(5) 0.049(5) -0.082(5)
C13D 0.194(6) 0.115(5) 0.133(5) -0.017(5) 0.058(5) -0.088(5)
C14D 0.151(7) 0.148(8) 0.147(8) -0.013(7) 0.023(6) -0.069(7)
C15D 0.172(5) 0.125(4) 0.140(5) 0.000(4) 0.012(4) -0.063(4)
C16D 0.163(6) 0.138(5) 0.159(5) -0.008(5) 0.002(5) -0.054(5)
C17D 0.183(6) 0.137(5) 0.173(6) -0.002(5) -0.005(5) -0.043(5)
C18D 0.206(6) 0.147(5) 0.178(6) 0.003(5) -0.007(5) -0.050(5)
C19D 0.206(6) 0.145(5) 0.178(6) 0.016(5) -0.007(5) -0.053(5)
C20D 0.193(6) 0.136(5) 0.156(5) 0.010(4) -0.010(5) -0.053(5)
N1E 0.297(8) 0.142(6) 0.110(4) 0.004(4) 0.069(4) -0.123(6)
C2E 0.328(9) 0.140(6) 0.135(6) 0.012(5) 0.047(6) -0.109(7)
C3E 0.334(9) 0.141(6) 0.144(6) 0.011(6) 0.027(7) -0.102(7)
C4E 0.316(9) 0.155(6) 0.144(6) 0.015(5) 0.031(7) -0.111(7)
C5E 0.286(7) 0.156(5) 0.131(5) 0.009(5) 0.040(5) -0.118(5)
C6E 0.286(8) 0.149(6) 0.121(5) 0.005(5) 0.056(6) -0.126(6)
Si7E 0.259(4) 0.161(3) 0.137(3) -0.012(2) 0.044(3) -0.109(3)
N8E 0.254(6) 0.151(5) 0.128(5) -0.001(4) 0.012(4) -0.116(5)
C9E 0.263(8) 0.168(7) 0.132(6) -0.007(5) 0.003(6) -0.101(6)
C10E 0.253(8) 0.167(7) 0.134(6) -0.014(6) -0.005(7) -0.097(7)
C11E 0.258(7) 0.164(7) 0.136(7) -0.006(6) 0.010(6) -0.096(7)
C12E 0.255(5) 0.159(6) 0.135(6) -0.017(5) 0.014(5) -0.098(5)
C13E 0.259(7) 0.157(6) 0.135(6) 0.001(5) 0.026(5) -0.107(6)
C14E 0.287(13) 0.186(11) 0.139(6) -0.004(6) 0.026(8) -0.119(10)
C15E 0.220(5) 0.174(5) 0.173(5) 0.003(4) 0.009(5) -0.103(4)
C16E 0.202(6) 0.178(6) 0.173(6) 0.009(5) -0.006(5) -0.087(5)
C17E 0.200(6) 0.177(6) 0.180(6) 0.002(5) -0.014(5) -0.083(5)
C18E 0.203(6) 0.190(6) 0.183(6) 0.006(5) -0.023(6) -0.083(5)
C19E 0.215(6) 0.196(6) 0.193(6) 0.012(6) -0.013(5) -0.086(5)
C20E 0.220(6) 0.190(6) 0.189(6) 0.012(5) -0.002(5) -0.096(5)
N1F 0.238(5) 0.129(4) 0.147(5) 0.005(4) 0.039(5) -0.112(4)
C2F 0.242(7) 0.127(5) 0.152(6) 0.009(5) 0.029(6) -0.110(5)
C3F 0.255(8) 0.132(6) 0.165(7) -0.002(6) 0.030(7) -0.107(6)
C4F 0.254(7) 0.117(6) 0.166(7) 0.009(5) 0.034(7) -0.099(6)
C5F 0.252(5) 0.117(5) 0.172(6) 0.012(5) 0.023(5) -0.100(4)
C6F 0.237(6) 0.108(5) 0.146(6) 0.011(5) 0.026(6) -0.114(4)
Si7F 0.260(4) 0.130(3) 0.212(4) 0.003(3) 0.011(3) -0.087(3)
N8F 0.222(7) 0.151(6) 0.175(7) 0.017(5) 0.001(7) -0.086(6)
C9F 0.233(8) 0.158(7) 0.185(7) 0.020(6) 0.014(8) -0.076(7)
C10F 0.234(8) 0.159(8) 0.194(7) 0.024(6) 0.018(8) -0.079(7)
C11F 0.234(8) 0.148(7) 0.196(6) 0.024(6) 0.022(7) -0.079(7)
C12F 0.236(7) 0.139(5) 0.194(5) 0.017(5) 0.010(6) -0.085(5)
C13F 0.228(8) 0.136(6) 0.184(7) 0.017(5) 0.006(7) -0.087(6)
C14F 0.306(13) 0.131(7) 0.280(14) -0.004(7) 0.049(13) -0.045(9)
C15F 0.227(5) 0.184(5) 0.206(5) -0.006(4) -0.011(5) -0.090(5)
C16F 0.227(6) 0.207(6) 0.208(6) 0.008(5) -0.023(5) -0.084(6)
C17F 0.233(6) 0.219(7) 0.214(7) 0.010(6) -0.021(5) -0.086(6)
C18F 0.235(6) 0.209(7) 0.217(6) 0.007(6) -0.023(6) -0.085(6)
C19F 0.228(7) 0.201(7) 0.210(6) 0.013(6) -0.021(6) -0.083(6)
C20F 0.231(6) 0.207(6) 0.212(6) -0.003(5) -0.021(5) -0.086(5)
N1G 0.131(5) 0.105(4) 0.127(4) -0.004(3) 0.040(4) -0.066(4)
C2G 0.143(6) 0.116(5) 0.134(5) -0.017(4) 0.044(5) -0.079(5)
C3G 0.153(6) 0.119(6) 0.144(6) -0.017(4) 0.045(5) -0.090(5)
C4G 0.163(6) 0.120(5) 0.137(5) -0.015(4) 0.033(5) -0.085(5)
C5G 0.159(5) 0.124(5) 0.121(4) -0.020(4) 0.040(5) -0.089(4)
C6G 0.143(6) 0.112(5) 0.124(4) -0.017(4) 0.041(5) -0.078(5)
Si7G 0.185(3) 0.133(2) 0.119(2) -0.0177(17) 0.047(2) -0.101(2)
N8G 0.224(8) 0.150(5) 0.109(5) -0.006(5) 0.020(6) -0.089(5)
C9G 0.220(7) 0.156(6) 0.132(6) -0.012(6) 0.019(7) -0.085(6)
C10G 0.213(7) 0.148(7) 0.138(6) -0.013(6) 0.019(7) -0.081(6)
C11G 0.202(6) 0.146(6) 0.122(6) -0.008(6) 0.018(6) -0.089(5)
C12G 0.199(5) 0.135(4) 0.102(5) -0.017(4) 0.028(5) -0.095(4)
C13G 0.209(7) 0.146(5) 0.098(5) -0.013(5) 0.018(6) -0.096(5)
C14G 0.192(7) 0.152(8) 0.117(7) -0.021(6) 0.046(6) -0.115(7)
C15G 0.193(6) 0.153(6) 0.120(4) -0.027(4) 0.035(5) -0.097(5)
C16G 0.207(8) 0.159(6) 0.127(5) -0.030(5) 0.044(6) -0.087(6)
C17G 0.220(8) 0.167(7) 0.130(6) -0.036(5) 0.049(6) -0.088(6)
C18G 0.229(8) 0.173(8) 0.126(6) -0.027(5) 0.049(7) -0.088(6)
C19G 0.223(8) 0.178(7) 0.120(5) -0.019(5) 0.045(6) -0.086(6)
C20G 0.206(7) 0.163(7) 0.124(5) -0.019(5) 0.045(6) -0.094(6)
N1H 0.125(5) 0.091(4) 0.118(5) 0.001(4) 0.024(4) -0.044(3)
C2H 0.123(6) 0.099(5) 0.144(6) -0.013(5) 0.018(5) -0.044(4)
C3H 0.125(6) 0.112(5) 0.165(7) -0.003(5) 0.002(5) -0.053(5)
C4H 0.132(6) 0.111(5) 0.149(6) 0.002(5) -0.008(5) -0.049(5)
C5H 0.130(5) 0.103(4) 0.126(5) -0.003(4) 0.012(4) -0.052(4)
C6H 0.118(5) 0.103(4) 0.110(5) -0.003(4) 0.014(4) -0.051(4)
Si7H 0.144(2) 0.0990(18) 0.125(2) -0.0025(15) 0.0116(18) -0.0545(18)
N8H 0.226(7) 0.153(6) 0.120(5) -0.001(5) -0.008(5) -0.070(5)
C9H 0.238(9) 0.166(8) 0.130(6) 0.003(6) -0.019(6) -0.047(6)
C10H 0.224(8) 0.160(7) 0.141(7) 0.003(6) -0.020(6) -0.038(6)
C11H 0.202(7) 0.143(7) 0.135(6) 0.003(5) -0.017(6) -0.044(6)
C12H 0.171(6) 0.118(5) 0.131(4) 0.003(4) 0.000(4) -0.067(5)
C13H 0.188(7) 0.127(6) 0.118(5) -0.002(5) -0.012(5) -0.079(5)
C14H 0.141(6) 0.119(7) 0.134(7) 0.011(6) 0.016(5) -0.069(6)
C15H 0.140(5) 0.108(5) 0.137(5) -0.023(4) 0.013(5) -0.051(4)
C16H 0.146(6) 0.124(5) 0.133(5) -0.027(4) 0.017(5) -0.056(5)
C17H 0.174(7) 0.133(6) 0.148(6) -0.033(5) 0.040(6) -0.061(6)
C18H 0.192(7) 0.131(6) 0.163(7) -0.034(5) 0.035(7) -0.056(6)
C19H 0.170(7) 0.124(6) 0.158(7) -0.036(5) 0.020(6) -0.050(6)
C20H 0.153(6) 0.110(5) 0.155(6) -0.029(5) 0.014(5) -0.045(5)
B1L 0.143(6) 0.126(6) 0.143(6) 0.012(5) -0.004(5) -0.065(5)
F2L 0.140(10) 0.132(8) 0.129(8) 0.011(7) 0.008(7) -0.059(7)
F3L 0.141(7) 0.144(9) 0.146(8) 0.024(8) 0.004(7) -0.064(7)
F4L 0.152(9) 0.129(9) 0.144(7) 0.022(7) -0.010(7) -0.069(7)
F5L 0.159(8) 0.138(7) 0.160(8) -0.001(6) -0.001(7) -0.041(7)
B6L 0.161(6) 0.146(6) 0.150(5) 0.025(5) -0.012(5) -0.071(5)
F7L 0.164(7) 0.165(7) 0.172(7) 0.034(6) -0.010(6) -0.075(6)
F8L 0.161(6) 0.159(7) 0.185(7) 0.055(6) -0.004(5) -0.064(5)
F9L 0.136(6) 0.125(5) 0.149(5) 0.024(4) -0.010(5) -0.059(5)
F10L 0.197(8) 0.157(6) 0.157(6) 0.015(5) 0.003(6) -0.063(5)
B11L 0.184(6) 0.188(6) 0.195(6) 0.039(5) -0.016(5) -0.098(5)
F12L 0.186(9) 0.210(8) 0.188(7) 0.040(7) -0.012(7) -0.090(8)
F13L 0.182(7) 0.200(8) 0.214(10) 0.052(8) -0.016(6) -0.105(7)
F14L 0.203(9) 0.194(8) 0.199(8) 0.031(7) -0.031(7) -0.091(7)
F15L 0.189(9) 0.186(7) 0.212(8) 0.037(6) -0.016(7) -0.100(6)
B1M 0.142(5) 0.120(5) 0.141(5) 0.010(5) -0.003(5) -0.072(4)
F2M 0.136(7) 0.126(6) 0.132(5) -0.002(4) 0.025(5) -0.069(5)
F3M 0.153(6) 0.134(6) 0.174(6) 0.017(5) 0.000(5) -0.082(5)
F4M 0.138(6) 0.124(7) 0.167(6) 0.027(5) -0.002(5) -0.066(5)
F5M 0.169(6) 0.142(6) 0.130(5) 0.006(4) 0.020(5) -0.054(5)
B6M 0.166(6) 0.149(6) 0.157(6) 0.025(5) -0.007(5) -0.065(5)
F7M 0.164(8) 0.174(10) 0.157(9) 0.021(8) 0.003(8) -0.059(8)
F8M 0.169(8) 0.150(9) 0.162(8) 0.035(7) -0.007(7) -0.065(7)
F9M 0.167(11) 0.138(8) 0.148(8) 0.015(7) -0.002(8) -0.067(8)
F10M 0.181(10) 0.148(7) 0.149(9) 0.025(7) -0.002(8) -0.054(8)
B11M 0.182(6) 0.187(6) 0.198(6) 0.041(5) -0.015(5) -0.104(5)
F12M 0.182(8) 0.205(8) 0.199(7) 0.047(6) -0.013(6) -0.114(6)
F13M 0.189(8) 0.198(7) 0.211(8) 0.055(6) -0.007(7) -0.097(7)
F14M 0.180(9) 0.172(7) 0.203(8) 0.028(6) -0.034(7) -0.121(6)
F15M 0.188(8) 0.197(7) 0.206(9) 0.039(7) -0.009(7) -0.121(6)

loop_
_atom_type_symbol
_atom_type_description
_atom_type_scat_dispersion_real
_atom_type_scat_dispersion_imag
_atom_type_scat_source
C C 0.0036 0.0018 'International Tables Vol C Tables 4.2.6.8 and 6.1.1.4'
H H 0.0000 0.0000 'International Tables Vol C Tables 4.2.6.8 and 6.1.1.4'
B B 0.0018 0.0008 'International Tables Vol C Tables 4.2.6.8 and 6.1.1.4'
N N 0.0070 0.0037 'International Tables Vol C Tables 4.2.6.8 and 6.1.1.4'
F F 0.0197 0.0116 'International Tables Vol C Tables 4.2.6.8 and 6.1.1.4'
Si Si 0.0908 0.0795 'International Tables Vol C Tables 4.2.6.8 and 6.1.1.4'
Pd Pd -0.8582 1.1145 'International Tables Vol C Tables 4.2.6.8 and 6.1.1.4'

loop_
_geom_angle_atom_site_label_1
_geom_angle_atom_site_label_2
_geom_angle_atom_site_label_3
_geom_angle
_geom_angle_site_symmetry_1
_geom_angle_site_symmetry_3
_geom_angle_publ_flag
N1A Pd1 N1C 178.9(3) . . ?
N1A Pd1 N1B 91.4(3) . . ?
N1C Pd1 N1B 87.5(3) . . ?
N1A Pd1 N1D 91.6(2) . . ?
N1C Pd1 N1D 89.4(3) . . ?
N1B Pd1 N1D 175.9(3) . . ?
N1H Pd2 N1G 88.7(3) . . ?
N1H Pd2 N8A 89.5(3) . . ?
N1G Pd2 N8A 176.8(3) . . ?
N1H Pd2 N8B 177.2(2) . . ?
N1G Pd2 N8B 91.4(3) . . ?
N8A Pd2 N8B 90.5(3) . . ?
N8D Pd3 N8C 90.4(3) . . ?
N8D Pd3 N1F 87.4(3) . . ?
N8C Pd3 N1F 175.9(4) . . ?
N8D Pd3 N1E 175.9(3) . . ?
N8C Pd3 N1E 92.1(3) . . ?
N1F Pd3 N1E 90.3(3) . . ?
N8E Pd4 N8F 89.4(4) . . ?
N8E Pd4 N8G 92.2(3) . . ?
N8F Pd4 N8G 177.7(4) . . ?
N8E Pd4 N8H 175.0(4) . . ?
N8F Pd4 N8H 92.6(4) . . ?
N8G Pd4 N8H 86.0(3) . . ?
C2A N1A C6A 120.0 . . ?
C2A N1A Pd1 118.8(4) . . ?
C6A N1A Pd1 121.2(4) . . ?
N1A C2A C3A 120.0 . . ?
N1A C2A H2A 120.0 . . ?
C3A C2A H2A 120.0 . . ?
C2A C3A C4A 120.0 . . ?
C2A C3A H3A 120.0 . . ?
C4A C3A H3A 120.0 . . ?
C5A C4A C3A 120.0 . . ?
C5A C4A H4A 120.0 . . ?
C3A C4A H4A 120.0 . . ?
C4A C5A C6A 120.0 . . ?
C4A C5A Si7A 120.9(4) . . ?
C6A C5A Si7A 119.0(4) . . ?
C5A C6A N1A 120.0 . . ?
C5A C6A H6A 120.0 . . ?
N1A C6A H6A 120.0 . . ?
C15A Si7A C5A 113.4(5) . . ?
C15A Si7A C14A 108.5(5) . . ?
C5A Si7A C14A 110.3(4) . . ?
C15A Si7A C12A 105.1(4) . . ?
C5A Si7A C12A 110.7(3) . . ?
C14A Si7A C12A 108.5(4) . . ?
C9A N8A C13A 120.0 . . ?
C9A N8A Pd2 116.2(3) . . ?
C13A N8A Pd2 123.7(3) . . ?
C10A C9A N8A 120.0 . . ?
C10A C9A H9A 120.0 . . ?
N8A C9A H9A 120.0 . . ?
C11A C10A C9A 120.0 . . ?
C11A C10A H10A 120.0 . . ?
C9A C10A H10A 120.0 . . ?
C12A C11A C10A 120.0 . . ?
C12A C11A H11A 120.0 . . ?
C10A C11A H11A 120.0 . . ?
C13A C12A C11A 120.0 . . ?
C13A C12A Si7A 119.0(4) . . ?
C11A C12A Si7A 121.0(4) . . ?
C12A C13A N8A 120.0 . . ?
C12A C13A H13A 120.0 . . ?
N8A C13A H13A 120.0 . . ?
Si7A C14A H14A 109.5 . . ?
Si7A C14A H14B 109.5 . . ?
H14A C14A H14B 109.5 . . ?
Si7A C14A H14C 109.5 . . ?
H14A C14A H14C 109.5 . . ?
H14B C14A H14C 109.5 . . ?
C16A C15A C20A 109.8(9) . . ?
C16A C15A Si7A 120.9(8) . . ?
C20A C15A Si7A 114.0(8) . . ?
C16A C15A H15A 103.2 . . ?
C20A C15A H15A 103.2 . . ?
Si7A C15A H15A 103.2 . . ?
C15A C16A C17A 110.5(9) . . ?
C15A C16A H16A 109.5 . . ?
C17A C16A H16A 109.5 . . ?
C15A C16A H16B 109.5 . . ?
C17A C16A H16B 109.5 . . ?
H16A C16A H16B 108.1 . . ?
C18A C17A C16A 105.7(9) . . ?
C18A C17A H17A 110.6 . . ?
C16A C17A H17A 110.6 . . ?
C18A C17A H17B 110.6 . . ?
C16A C17A H17B 110.6 . . ?
H17A C17A H17B 108.7 . . ?
C19A C18A C17A 110.5(10) . . ?
C19A C18A H18A 109.6 . . ?
C17A C18A H18A 109.6 . . ?
C19A C18A H18B 109.6 . . ?
C17A C18A H18B 109.6 . . ?
H18A C18A H18B 108.1 . . ?
C18A C19A C20A 106.2(10) . . ?
C18A C19A H19A 110.5 . . ?
C20A C19A H19A 110.5 . . ?
C18A C19A H19B 110.5 . . ?
C20A C19A H19B 110.5 . . ?
H19A C19A H19B 108.7 . . ?
C19A C20A C15A 112.2(9) . . ?
C19A C20A H20A 109.2 . . ?
C15A C20A H20A 109.2 . . ?
C19A C20A H20B 109.2 . . ?
C15A C20A H20B 109.2 . . ?
H20A C20A H20B 107.9 . . ?
C2B N1B C6B 120.0 . . ?
C2B N1B Pd1 118.7(4) . . ?
C6B N1B Pd1 121.2(4) . . ?
C3B C2B N1B 120.0 . . ?
C3B C2B H2B 120.0 . . ?
N1B C2B H2B 120.0 . . ?
C2B C3B C4B 120.0 . . ?
C2B C3B H3B 120.0 . . ?
C4B C3B H3B 120.0 . . ?
C5B C4B C3B 120.0 . . ?
C5B C4B H4B 120.0 . . ?
C3B C4B H4B 120.0 . . ?
C6B C5B C4B 120.0 . . ?
C6B C5B Si7B 118.6(4) . . ?
C4B C5B Si7B 121.4(4) . . ?
C5B C6B N1B 120.0 . . ?
C5B C6B H6B 120.0 . . ?
N1B C6B H6B 120.0 . . ?
C15B Si7B C12B 112.4(5) . . ?
C15B Si7B C14B 110.5(6) . . ?
C12B Si7B C14B 107.5(4) . . ?
C15B Si7B C5B 111.6(4) . . ?
C12B Si7B C5B 106.9(4) . . ?
C14B Si7B C5B 107.7(4) . . ?
C9B N8B C13B 120.0 . . ?
C9B N8B Pd2 121.4(3) . . ?
C13B N8B Pd2 118.6(3) . . ?
N8B C9B C10B 120.0 . . ?
N8B C9B H9B 120.0 . . ?
C10B C9B H9B 120.0 . . ?
C11B C10B C9B 120.0 . . ?
C11B C10B H10B 120.0 . . ?
C9B C10B H10B 120.0 . . ?
C12B C11B C10B 120.0 . . ?
C12B C11B H11B 120.0 . . ?
C10B C11B H11B 120.0 . . ?
C11B C12B C13B 120.0 . . ?
C11B C12B Si7B 123.3(4) . . ?
C13B C12B Si7B 116.7(4) . . ?
C12B C13B N8B 120.0 . . ?
C12B C13B H13B 120.0 . . ?
N8B C13B H13B 120.0 . . ?
Si7B C14B H14D 109.5 . . ?
Si7B C14B H14E 109.5 . . ?
H14D C14B H14E 109.5 . . ?
Si7B C14B H14F 109.5 . . ?
H14D C14B H14F 109.5 . . ?
H14E C14B H14F 109.5 . . ?
C20B C15B C16B 110.3(10) . . ?
C20B C15B Si7B 111.0(10) . . ?
C16B C15B Si7B 113.8(8) . . ?
C20B C15B H15B 107.1 . . ?
C16B C15B H15B 107.1 . . ?
Si7B C15B H15B 107.1 . . ?
C17B C16B C15B 111.8(10) . . ?
C17B C16B H16C 109.3 . . ?
C15B C16B H16C 109.3 . . ?
C17B C16B H16D 109.3 . . ?
C15B C16B H16D 109.3 . . ?
H16C C16B H16D 107.9 . . ?
C16B C17B C18B 111.0(12) . . ?
C16B C17B H17C 109.4 . . ?
C18B C17B H17C 109.4 . . ?
C16B C17B H17D 109.4 . . ?
C18B C17B H17D 109.4 . . ?
H17C C17B H17D 108.0 . . ?
C17B C18B C19B 106.4(10) . . ?
C17B C18B H18C 110.4 . . ?
C19B C18B H18C 110.4 . . ?
C17B C18B H18D 110.4 . . ?
C19B C18B H18D 110.4 . . ?
H18C C18B H18D 108.6 . . ?
C20B C19B C18B 111.2(11) . . ?
C20B C19B H19C 109.4 . . ?
C18B C19B H19C 109.4 . . ?
C20B C19B H19D 109.4 . . ?
C18B C19B H19D 109.4 . . ?
H19C C19B H19D 108.0 . . ?
C19B C20B C15B 112.8(12) . . ?
C19B C20B H20C 109.0 . . ?
C15B C20B H20C 109.0 . . ?
C19B C20B H20D 109.0 . . ?
C15B C20B H20D 109.0 . . ?
H20C C20B H20D 107.8 . . ?
C2C N1C C6C 120.0 . . ?
C2C N1C Pd1 122.7(4) . . ?
C6C N1C Pd1 117.3(4) . . ?
N1C C2C C3C 120.0 . . ?
N1C C2C H2C 120.0 . . ?
C3C C2C H2C 120.0 . . ?
C4C C3C C2C 120.0 . . ?
C4C C3C H3C 120.0 . . ?
C2C C3C H3C 120.0 . . ?
C5C C4C C3C 120.0 . . ?
C5C C4C H4C 120.0 . . ?
C3C C4C H4C 120.0 . . ?
C4C C5C C6C 120.0 . . ?
C4C C5C Si7C 122.1(4) . . ?
C6C C5C Si7C 117.5(4) . . ?
C5C C6C N1C 120.0 . . ?
C5C C6C H6C 120.0 . . ?
N1C C6C H6C 120.0 . . ?
C14C Si7C C15C 110.1(5) . . ?
C14C Si7C C12C 111.0(5) . . ?
C15C Si7C C12C 111.9(4) . . ?
C14C Si7C C5C 110.5(4) . . ?
C15C Si7C C5C 106.1(5) . . ?
C12C Si7C C5C 107.1(4) . . ?
C9C N8C C13C 120.0 . . ?
C9C N8C Pd3 119.3(4) . . ?
C13C N8C Pd3 119.1(4) . . ?
C10C C9C N8C 120.0 . . ?
C10C C9C H9C 120.0 . . ?
N8C C9C H9C 120.0 . . ?
C11C C10C C9C 120.0 . . ?
C11C C10C H10C 120.0 . . ?
C9C C10C H10C 120.0 . . ?
C12C C11C C10C 120.0 . . ?
C12C C11C H11C 120.0 . . ?
C10C C11C H11C 120.0 . . ?
C11C C12C C13C 120.0 . . ?
C11C C12C Si7C 123.1(4) . . ?
C13C C12C Si7C 116.7(4) . . ?
C12C C13C N8C 120.0 . . ?
C12C C13C H13C 120.0 . . ?
N8C C13C H13C 120.0 . . ?
Si7C C14C H14G 109.5 . . ?
Si7C C14C H14H 109.5 . . ?
H14G C14C H14H 109.5 . . ?
Si7C C14C H14I 109.5 . . ?
H14G C14C H14I 109.5 . . ?
H14H C14C H14I 109.5 . . ?
C16C C15C C20C 110.6(9) . . ?
C16C C15C Si7C 113.5(7) . . ?
C20C C15C Si7C 114.5(8) . . ?
C16C C15C H15C 105.8 . . ?
C20C C15C H15C 105.8 . . ?
Si7C C15C H15C 105.8 . . ?
C15C C16C C17C 112.6(9) . . ?
C15C C16C H16E 109.1 . . ?
C17C C16C H16E 109.1 . . ?
C15C C16C H16F 109.1 . . ?
C17C C16C H16F 109.1 . . ?
H16E C16C H16F 107.8 . . ?
C18C C17C C16C 106.3(9) . . ?
C18C C17C H17E 110.5 . . ?
C16C C17C H17E 110.5 . . ?
C18C C17C H17F 110.5 . . ?
C16C C17C H17F 110.5 . . ?
H17E C17C H17F 108.7 . . ?
C19C C18C C17C 111.5(10) . . ?
C19C C18C H18E 109.3 . . ?
C17C C18C H18E 109.3 . . ?
C19C C18C H18F 109.3 . . ?
C17C C18C H18F 109.3 . . ?
H18E C18C H18F 108.0 . . ?
C18C C19C C20C 111.2(10) . . ?
C18C C19C H19E 109.4 . . ?
C20C C19C H19E 109.4 . . ?
C18C C19C H19F 109.4 . . ?
C20C C19C H19F 109.4 . . ?
H19E C19C H19F 108.0 . . ?
C15C C20C C19C 111.3(9) . . ?
C15C C20C H20E 109.4 . . ?
C19C C20C H20E 109.4 . . ?
C15C C20C H20F 109.4 . . ?
C19C C20C H20F 109.4 . . ?
H20E C20C H20F 108.0 . . ?
C2D N1D C6D 120.0 . . ?
C2D N1D Pd1 121.7(4) . . ?
C6D N1D Pd1 117.0(4) . . ?
C3D C2D N1D 120.0 . . ?
C3D C2D H2D 120.0 . . ?
N1D C2D H2D 120.0 . . ?
C2D C3D C4D 120.0 . . ?
C2D C3D H3D 120.0 . . ?
C4D C3D H3D 120.0 . . ?
C5D C4D C3D 120.0 . . ?
C5D C4D H4D 120.0 . . ?
C3D C4D H4D 120.0 . . ?
C6D C5D C4D 120.0 . . ?
C6D C5D Si7D 116.2(4) . . ?
C4D C5D Si7D 123.7(4) . . ?
C5D C6D N1D 120.0 . . ?
C5D C6D H6D 120.0 . . ?
N1D C6D H6D 120.0 . . ?
C14D Si7D C15D 114.2(6) . . ?
C14D Si7D C12D 111.3(5) . . ?
C15D Si7D C12D 104.9(4) . . ?
C14D Si7D C5D 108.8(5) . . ?
C15D Si7D C5D 111.9(5) . . ?
C12D Si7D C5D 105.4(4) . . ?
C9D N8D C13D 120.0 . . ?
C9D N8D Pd3 119.8(5) . . ?
C13D N8D Pd3 120.2(5) . . ?
N8D C9D C10D 120.0 . . ?
N8D C9D H9D 120.0 . . ?
C10D C9D H9D 120.0 . . ?
C11D C10D C9D 120.0 . . ?
C11D C10D H10D 120.0 . . ?
C9D C10D H10D 120.0 . . ?
C10D C11D C12D 120.0 . . ?
C10D C11D H11D 120.0 . . ?
C12D C11D H11D 120.0 . . ?
C11D C12D C13D 120.0 . . ?
C11D C12D Si7D 121.0(5) . . ?
C13D C12D Si7D 118.5(5) . . ?
C12D C13D N8D 120.0 . . ?
C12D C13D H13D 120.0 . . ?
N8D C13D H13D 120.0 . . ?
Si7D C14D H14J 109.5 . . ?
Si7D C14D H14K 109.5 . . ?
H14J C14D H14K 109.5 . . ?
Si7D C14D H14L 109.5 . . ?
H14J C14D H14L 109.5 . . ?
H14K C14D H14L 109.5 . . ?
C16D C15D C20D 106.8(11) . . ?
C16D C15D Si7D 114.2(8) . . ?
C20D C15D Si7D 112.2(9) . . ?
C16D C15D H15D 107.8 . . ?
C20D C15D H15D 107.8 . . ?
Si7D C15D H15D 107.8 . . ?
C15D C16D C17D 108.5(10) . . ?
C15D C16D H16G 110.0 . . ?
C17D C16D H16G 110.0 . . ?
C15D C16D H16H 110.0 . . ?
C17D C16D H16H 110.0 . . ?
H16G C16D H16H 108.4 . . ?
C18D C17D C16D 107.8(12) . . ?
C18D C17D H17G 110.1 . . ?
C16D C17D H17G 110.1 . . ?
C18D C17D H17H 110.1 . . ?
C16D C17D H17H 110.1 . . ?
H17G C17D H17H 108.5 . . ?
C19D C18D C17D 107.1(13) . . ?
C19D C18D H18G 110.3 . . ?
C17D C18D H18G 110.3 . . ?
C19D C18D H18H 110.3 . . ?
C17D C18D H18H 110.3 . . ?
H18G C18D H18H 108.6 . . ?
C18D C19D C20D 110.6(13) . . ?
C18D C19D H19G 109.5 . . ?
C20D C19D H19G 109.5 . . ?
C18D C19D H19H 109.5 . . ?
C20D C19D H19H 109.5 . . ?
H19G C19D H19H 108.1 . . ?
C15D C20D C19D 109.6(11) . . ?
C15D C20D H20G 109.7 . . ?
C19D C20D H20G 109.7 . . ?
C15D C20D H20H 109.7 . . ?
C19D C20D H20H 109.7 . . ?
H20G C20D H20H 108.2 . . ?
C2E N1E C6E 120.0 . . ?
C2E N1E Pd3 120.3(5) . . ?
C6E N1E Pd3 119.7(5) . . ?
C3E C2E N1E 120.0 . . ?
C3E C2E H2E 120.0 . . ?
N1E C2E H2E 120.0 . . ?
C2E C3E C4E 120.0 . . ?
C2E C3E H3E 120.0 . . ?
C4E C3E H3E 120.0 . . ?
C5E C4E C3E 120.0 . . ?
C5E C4E H4E 120.0 . . ?
C3E C4E H4E 120.0 . . ?
C6E C5E C4E 120.0 . . ?
C6E C5E Si7E 117.6(6) . . ?
C4E C5E Si7E 122.3(6) . . ?
C5E C6E N1E 120.0 . . ?
C5E C6E H6E 120.0 . . ?
N1E C6E H6E 120.0 . . ?
C15E Si7E C5E 116.3(7) . . ?
C15E Si7E C14E 110.3(7) . . ?
C5E Si7E C14E 106.6(5) . . ?
C15E Si7E C12E 108.3(5) . . ?
C5E Si7E C12E 107.2(5) . . ?
C14E Si7E C12E 107.9(7) . . ?
C9E N8E C13E 120.0 . . ?
C9E N8E Pd4 118.8(6) . . ?
C13E N8E Pd4 121.2(6) . . ?
N8E C9E C10E 120.0 . . ?
N8E C9E H9E 120.0 . . ?
C10E C9E H9E 120.0 . . ?
C11E C10E C9E 120.0 . . ?
C11E C10E H10E 120.0 . . ?
C9E C10E H10E 120.0 . . ?
C10E C11E C12E 120.0 . . ?
C10E C11E H11E 120.0 . . ?
C12E C11E H11E 120.0 . . ?
C13E C12E C11E 120.0 . . ?
C13E C12E Si7E 118.3(6) . . ?
C11E C12E Si7E 121.6(6) . . ?
C12E C13E N8E 120.0 . . ?
C12E C13E H13E 120.0 . . ?
N8E C13E H13E 120.0 . . ?
Si7E C14E H14M 109.5 . . ?
Si7E C14E H14N 109.5 . . ?
H14M C14E H14N 109.5 . . ?
Si7E C14E H14O 109.5 . . ?
H14M C14E H14O 109.5 . . ?
H14N C14E H14O 109.5 . . ?
C16E C15E C20E 106.8(11) . . ?
C16E C15E Si7E 120.6(10) . . ?
C20E C15E Si7E 115.6(10) . . ?
C16E C15E H15E 103.9 . . ?
C20E C15E H15E 103.9 . . ?
Si7E C15E H15E 103.9 . . ?
C15E C16E C17E 111.1(11) . . ?
C15E C16E H16I 109.4 . . ?
C17E C16E H16I 109.4 . . ?
C15E C16E H16J 109.4 . . ?
C17E C16E H16J 109.4 . . ?
H16I C16E H16J 108.0 . . ?
C16E C17E C18E 109.0(11) . . ?
C16E C17E H17I 109.9 . . ?
C18E C17E H17I 109.9 . . ?
C16E C17E H17J 109.9 . . ?
C18E C17E H17J 109.9 . . ?
H17I C17E H17J 108.3 . . ?
C19E C18E C17E 113.5(12) . . ?
C19E C18E H18I 108.9 . . ?
C17E C18E H18I 108.9 . . ?
C19E C18E H18J 108.9 . . ?
C17E C18E H18J 108.9 . . ?
H18I C18E H18J 107.7 . . ?
C18E C19E C20E 109.5(12) . . ?
C18E C19E H19I 109.8 . . ?
C20E C19E H19I 109.8 . . ?
C18E C19E H19J 109.8 . . ?
C20E C19E H19J 109.8 . . ?
H19I C19E H19J 108.2 . . ?
C19E C20E C15E 117.7(11) . . ?
C19E C20E H20I 107.9 . . ?
C15E C20E H20I 107.9 . . ?
C19E C20E H20J 107.9 . . ?
C15E C20E H20J 107.9 . . ?
H20I C20E H20J 107.2 . . ?
C2F N1F C6F 120.0 . . ?
C2F N1F Pd3 118.7(5) . . ?
C6F N1F Pd3 121.2(5) . . ?
N1F C2F C3F 120.0 . . ?
N1F C2F H2F 120.0 . . ?
C3F C2F H2F 120.0 . . ?
C2F C3F C4F 120.0 . . ?
C2F C3F H3F 120.0 . . ?
C4F C3F H3F 120.0 . . ?
C5F C4F C3F 120.0 . . ?
C5F C4F H4F 120.0 . . ?
C3F C4F H4F 120.0 . . ?
C4F C5F C6F 120.0 . . ?
C4F C5F Si7F 122.3(6) . . ?
C6F C5F Si7F 117.7(6) . . ?
C5F C6F N1F 120.0 . . ?
C5F C6F H6F 120.0 . . ?
N1F C6F H6F 120.0 . . ?
C14F Si7F C12F 116.0(9) . . ?
C14F Si7F C5F 105.6(8) . . ?
C12F Si7F C5F 107.4(5) . . ?
C14F Si7F C15F 110.9(8) . . ?
C12F Si7F C15F 109.0(6) . . ?
C5F Si7F C15F 107.4(7) . . ?
C9F N8F C13F 120.0 . . ?
C9F N8F Pd4 121.2(6) . . ?
C13F N8F Pd4 118.7(6) . . ?
N8F C9F C10F 120.0 . . ?
N8F C9F H9F 120.0 . . ?
C10F C9F H9F 120.0 . . ?
C11F C10F C9F 120.0 . . ?
C11F C10F H10F 120.0 . . ?
C9F C10F H10F 120.0 . . ?
C12F C11F C10F 120.0 . . ?
C12F C11F H11F 120.0 . . ?
C10F C11F H11F 120.0 . . ?
C13F C12F C11F 120.0 . . ?
C13F C12F Si7F 121.3(6) . . ?
C11F C12F Si7F 118.6(6) . . ?
C12F C13F N8F 120.0 . . ?
C12F C13F H13F 120.0 . . ?
N8F C13F H13F 120.0 . . ?
Si7F C14F H14P 109.5 . . ?
Si7F C14F H14Q 109.5 . . ?
H14P C14F H14Q 109.5 . . ?
Si7F C14F H14R 109.5 . . ?
H14P C14F H14R 109.5 . . ?
H14Q C14F H14R 109.5 . . ?
C16F C15F C20F 111.0(13) . . ?
C16F C15F Si7F 106.5(11) . . ?
C20F C15F Si7F 112.2(10) . . ?
C16F C15F H15F 109.0 . . ?
C20F C15F H15F 109.0 . . ?
Si7F C15F H15F 109.0 . . ?
C15F C16F C17F 114.4(12) . . ?
C15F C16F H16K 108.7 . . ?
C17F C16F H16K 108.7 . . ?
C15F C16F H16L 108.7 . . ?
C17F C16F H16L 108.7 . . ?
H16K C16F H16L 107.6 . . ?
C18F C17F C16F 106.6(11) . . ?
C18F C17F H17K 110.4 . . ?
C16F C17F H17K 110.4 . . ?
C18F C17F H17L 110.4 . . ?
C16F C17F H17L 110.4 . . ?
H17K C17F H17L 108.6 . . ?
C19F C18F C17F 115.1(14) . . ?
C19F C18F H18K 108.5 . . ?
C17F C18F H18K 108.5 . . ?
C19F C18F H18L 108.5 . . ?
C17F C18F H18L 108.5 . . ?
H18K C18F H18L 107.5 . . ?
C18F C19F C20F 112.6(13) . . ?
C18F C19F H19K 109.1 . . ?
C20F C19F H19K 109.1 . . ?
C18F C19F H19L 109.1 . . ?
C20F C19F H19L 109.1 . . ?
H19K C19F H19L 107.8 . . ?
C15F C20F C19F 109.4(12) . . ?
C15F C20F H20K 109.8 . . ?
C19F C20F H20K 109.8 . . ?
C15F C20F H20L 109.8 . . ?
C19F C20F H20L 109.8 . . ?
H20K C20F H20L 108.2 . . ?
C2G N1G C6G 120.0 . . ?
C2G N1G Pd2 119.8(3) . . ?
C6G N1G Pd2 119.2(3) . . ?
N1G C2G C3G 120.0 . . ?
N1G C2G H2G 120.0 . . ?
C3G C2G H2G 120.0 . . ?
C4G C3G C2G 120.0 . . ?
C4G C3G H3G 120.0 . . ?
C2G C3G H3G 120.0 . . ?
C3G C4G C5G 120.0 . . ?
C3G C4G H4G 120.0 . . ?
C5G C4G H4G 120.0 . . ?
C6G C5G C4G 120.0 . . ?
C6G C5G Si7G 117.5(4) . . ?
C4G C5G Si7G 122.4(4) . . ?
C5G C6G N1G 120.0 . . ?
C5G C6G H6G 120.0 . . ?
N1G C6G H6G 120.0 . . ?
C14G Si7G C5G 109.5(5) . . ?
C14G Si7G C12G 109.5(5) . . ?
C5G Si7G C12G 103.9(4) . . ?
C14G Si7G C15G 115.2(5) . . ?
C5G Si7G C15G 111.9(4) . . ?
C12G Si7G C15G 106.0(6) . . ?
C9G N8G C13G 120.0 . . ?
C9G N8G Pd4 126.2(6) . . ?
C13G N8G Pd4 113.7(6) . . ?
N8G C9G C10G 120.0 . . ?
N8G C9G H9G 120.0 . . ?
C10G C9G H9G 120.0 . . ?
C11G C10G C9G 120.0 . . ?
C11G C10G H10G 120.0 . . ?
C9G C10G H10G 120.0 . . ?
C10G C11G C12G 120.0 . . ?
C10G C11G H11G 120.0 . . ?
C12G C11G H11G 120.0 . . ?
C13G C12G C11G 120.0 . . ?
C13G C12G Si7G 119.6(5) . . ?
C11G C12G Si7G 120.0(5) . . ?
C12G C13G N8G 120.0 . . ?
C12G C13G H13G 120.0 . . ?
N8G C13G H13G 120.0 . . ?
Si7G C14G H14S 109.5 . . ?
Si7G C14G H14T 109.5 . . ?
H14S C14G H14T 109.5 . . ?
Si7G C14G H14U 109.5 . . ?
H14S C14G H14U 109.5 . . ?
H14T C14G H14U 109.5 . . ?
C16G C15G C20G 113.0(10) . . ?
C16G C15G Si7G 110.4(10) . . ?
C20G C15G Si7G 108.2(8) . . ?
C16G C15G H15G 108.4 . . ?
C20G C15G H15G 108.4 . . ?
Si7G C15G H15G 108.4 . . ?
C15G C16G C17G 106.3(12) . . ?
C15G C16G H16M 110.5 . . ?
C17G C16G H16M 110.5 . . ?
C15G C16G H16N 110.5 . . ?
C17G C16G H16N 110.5 . . ?
H16M C16G H16N 108.7 . . ?
C16G C17G C18G 109.3(11) . . ?
C16G C17G H17M 109.8 . . ?
C18G C17G H17M 109.8 . . ?
C16G C17G H17N 109.8 . . ?
C18G C17G H17N 109.8 . . ?
H17M C17G H17N 108.3 . . ?
C19G C18G C17G 111.5(11) . . ?
C19G C18G H18M 109.3 . . ?
C17G C18G H18M 109.3 . . ?
C19G C18G H18N 109.3 . . ?
C17G C18G H18N 109.3 . . ?
H18M C18G H18N 108.0 . . ?
C18G C19G C20G 107.6(13) . . ?
C18G C19G H19M 110.2 . . ?
C20G C19G H19M 110.2 . . ?
C18G C19G H19N 110.2 . . ?
C20G C19G H19N 110.2 . . ?
H19M C19G H19N 108.5 . . ?
C15G C20G C19G 108.7(10) . . ?
C15G C20G H20M 110.0 . . ?
C19G C20G H20M 110.0 . . ?
C15G C20G H20N 110.0 . . ?
C19G C20G H20N 110.0 . . ?
H20M C20G H20N 108.3 . . ?
C2H N1H C6H 120.0 . . ?
C2H N1H Pd2 121.1(4) . . ?
C6H N1H Pd2 118.9(4) . . ?
N1H C2H C3H 120.0 . . ?
N1H C2H H2H 120.0 . . ?
C3H C2H H2H 120.0 . . ?
C2H C3H C4H 120.0 . . ?
C2H C3H H3H 120.0 . . ?
C4H C3H H3H 120.0 . . ?
C5H C4H C3H 120.0 . . ?
C5H C4H H4H 120.0 . . ?
C3H C4H H4H 120.0 . . ?
C4H C5H C6H 120.0 . . ?
C4H C5H Si7H 122.5(4) . . ?
C6H C5H Si7H 117.1(4) . . ?
C5H C6H N1H 120.0 . . ?
C5H C6H H6H 120.0 . . ?
N1H C6H H6H 120.0 . . ?
C14H Si7H C12H 106.4(4) . . ?
C14H Si7H C15H 113.0(5) . . ?
C12H Si7H C15H 113.4(5) . . ?
C14H Si7H C5H 110.9(4) . . ?
C12H Si7H C5H 105.9(4) . . ?
C15H Si7H C5H 107.0(4) . . ?
C9H N8H C13H 120.0 . . ?
C9H N8H Pd4 117.2(5) . . ?
C13H N8H Pd4 121.6(5) . . ?
C10H C9H N8H 120.0 . . ?
C10H C9H H9H 120.0 . . ?
N8H C9H H9H 120.0 . . ?
C9H C10H C11H 120.0 . . ?
C9H C10H H10H 120.0 . . ?
C11H C10H H10H 120.0 . . ?
C10H C11H C12H 120.0 . . ?
C10H C11H H11H 120.0 . . ?
C12H C11H H11H 120.0 . . ?
C13H C12H C11H 120.0 . . ?
C13H C12H Si7H 117.1(5) . . ?
C11H C12H Si7H 122.9(5) . . ?
C12H C13H N8H 120.0 . . ?
C12H C13H H13H 120.0 . . ?
N8H C13H H13H 120.0 . . ?
Si7H C14H H14V 109.5 . . ?
Si7H C14H H14W 109.5 . . ?
H14V C14H H14W 109.5 . . ?
Si7H C14H H14$ 109.5 . . ?
H14V C14H H14$ 109.5 . . ?
H14W C14H H14$ 109.5 . . ?
C16H C15H C20H 112.2(9) . . ?
C16H C15H Si7H 113.1(7) . . ?
C20H C15H Si7H 113.1(7) . . ?
C16H C15H H15H 105.9 . . ?
C20H C15H H15H 105.9 . . ?
Si7H C15H H15H 105.9 . . ?
C15H C16H C17H 116.6(9) . . ?
C15H C16H H16O 108.1 . . ?
C17H C16H H16O 108.1 . . ?
C15H C16H H16P 108.1 . . ?
C17H C16H H16P 108.1 . . ?
H16O C16H H16P 107.3 . . ?
C16H C17H C18H 105.2(8) . . ?
C16H C17H H17O 110.7 . . ?
C18H C17H H17O 110.7 . . ?
C16H C17H H17P 110.7 . . ?
C18H C17H H17P 110.7 . . ?
H17O C17H H17P 108.8 . . ?
C19H C18H C17H 113.2(11) . . ?
C19H C18H H18O 108.9 . . ?
C17H C18H H18O 108.9 . . ?
C19H C18H H18P 108.9 . . ?
C17H C18H H18P 108.9 . . ?
H18O C18H H18P 107.8 . . ?
C18H C19H C20H 112.3(10) . . ?
C18H C19H H19O 109.2 . . ?
C20H C19H H19O 109.2 . . ?
C18H C19H H19P 109.2 . . ?
C20H C19H H19P 109.2 . . ?
H19O C19H H19P 107.9 . . ?
C19H C20H C15H 108.4(8) . . ?
C19H C20H H20O 110.0 . . ?
C15H C20H H20O 110.0 . . ?
C19H C20H H20P 110.0 . . ?
C15H C20H H20P 110.0 . . ?
H20O C20H H20P 108.4 . . ?
F4L B1L F2L 118.4(16) . . ?
F4L B1L F3L 108.5(15) . . ?
F2L B1L F3L 110.5(15) . . ?
F4L B1L F5L 104.9(14) . . ?
F2L B1L F5L 110.8(15) . . ?
F3L B1L F5L 102.4(14) . . ?
F9L B6L F7L 118.7(14) . . ?
F9L B6L F8L 108.3(13) . . ?
F7L B6L F8L 113.2(14) . . ?
F9L B6L F10L 104.1(13) . . ?
F7L B6L F10L 109.7(14) . . ?
F8L B6L F10L 101.1(13) . . ?
F14L B11L F12L 115.5(16) . . ?
F14L B11L F15L 105.2(15) . . ?
F12L B11L F15L 115.3(17) . . ?
F14L B11L F13L 109.6(16) . . ?
F12L B11L F13L 110.3(16) . . ?
F15L B11L F13L 99.6(15) . . ?
F5M B1M F3M 107.3(11) . . ?
F5M B1M F2M 105.1(11) . . ?
F3M B1M F2M 114.7(12) . . ?
F5M B1M F4M 104.8(11) . . ?
F3M B1M F4M 115.1(12) . . ?
F2M B1M F4M 108.9(11) . . ?
F10M B6M F8M 107.1(16) . . ?
F10M B6M F7M 104.3(15) . . ?
F8M B6M F7M 115.9(17) . . ?
F10M B6M F9M 108.2(16) . . ?
F8M B6M F9M 114.6(16) . . ?
F7M B6M F9M 106.0(15) . . ?
F15M B11M F13M 108.0(15) . . ?
F15M B11M F12M 102.9(14) . . ?
F13M B11M F12M 116.7(16) . . ?
F15M B11M F14M 110.6(15) . . ?
F13M B11M F14M 111.8(15) . . ?
F12M B11M F14M 106.5(14) . . ?

loop_
_geom_bond_atom_site_label_1
_geom_bond_atom_site_label_2
_geom_bond_distance
_geom_bond_site_symmetry_2
_geom_bond_publ_flag
Pd1 N1A 2.013(4) . ?
Pd1 N1C 2.016(4) . ?
Pd1 N1B 2.018(5) . ?
Pd1 N1D 2.031(5) . ?
Pd2 N1H 2.019(5) . ?
Pd2 N1G 2.020(5) . ?
Pd2 N8A 2.028(5) . ?
Pd2 N8B 2.071(5) . ?
Pd3 N8D 1.971(6) . ?
Pd3 N8C 1.965(6) . ?
Pd3 N1F 1.993(6) . ?
Pd3 N1E 2.072(7) . ?
Pd4 N8E 1.973(6) . ?
Pd4 N8F 2.016(6) . ?
Pd4 N8G 2.018(6) . ?
Pd4 N8H 2.019(6) . ?
N1A C2A 1.3900 . ?
N1A C6A 1.3900 . ?
C2A C3A 1.3900 . ?
C2A H2A 0.9500 . ?
C3A C4A 1.3900 . ?
C3A H3A 0.9500 . ?
C4A C5A 1.3900 . ?
C4A H4A 0.9500 . ?
C5A C6A 1.3900 . ?
C5A Si7A 1.866(6) . ?
C6A H6A 0.9500 . ?
Si7A C15A 1.842(11) . ?
Si7A C14A 1.871(10) . ?
Si7A C12A 1.887(6) . ?
N8A C9A 1.3900 . ?
N8A C13A 1.3900 . ?
C9A C10A 1.3900 . ?
C9A H9A 0.9500 . ?
C10A C11A 1.3900 . ?
C10A H10A 0.9500 . ?
C11A C12A 1.3900 . ?
C11A H11A 0.9500 . ?
C12A C13A 1.3900 . ?
C13A H13A 0.9500 . ?
C14A H14A 0.9800 . ?
C14A H14B 0.9800 . ?
C14A H14C 0.9800 . ?
C15A C16A 1.446(12) . ?
C15A C20A 1.569(12) . ?
C15A H15A 1.0000 . ?
C16A C17A 1.591(12) . ?
C16A H16A 0.9900 . ?
C16A H16B 0.9900 . ?
C17A C18A 1.576(13) . ?
C17A H17A 0.9900 . ?
C17A H17B 0.9900 . ?
C18A C19A 1.427(12) . ?
C18A H18A 0.9900 . ?
C18A H18B 0.9900 . ?
C19A C20A 1.530(12) . ?
C19A H19A 0.9900 . ?
C19A H19B 0.9900 . ?
C20A H20A 0.9900 . ?
C20A H20B 0.9900 . ?
N1B C2B 1.3900 . ?
N1B C6B 1.3900 . ?
C2B C3B 1.3900 . ?
C2B H2B 0.9500 . ?
C3B C4B 1.3900 . ?
C3B H3B 0.9500 . ?
C4B C5B 1.3900 . ?
C4B H4B 0.9500 . ?
C5B C6B 1.3900 . ?
C5B Si7B 1.936(6) . ?
C6B H6B 0.9500 . ?
Si7B C15B 1.818(14) . ?
Si7B C12B 1.876(6) . ?
Si7B C14B 1.873(11) . ?
N8B C9B 1.3900 . ?
N8B C13B 1.3900 . ?
C9B C10B 1.3900 . ?
C9B H9B 0.9500 . ?
C10B C11B 1.3900 . ?
C10B H10B 0.9500 . ?
C11B C12B 1.3900 . ?
C11B H11B 0.9500 . ?
C12B C13B 1.3900 . ?
C13B H13B 0.9500 . ?
C14B H14D 0.9800 . ?
C14B H14E 0.9800 . ?
C14B H14F 0.9800 . ?
C15B C20B 1.558(14) . ?
C15B C16B 1.571(16) . ?
C15B H15B 1.0000 . ?
C16B C17B 1.533(17) . ?
C16B H16C 0.9900 . ?
C16B H16D 0.9900 . ?
C17B C18B 1.571(15) . ?
C17B H17C 0.9900 . ?
C17B H17D 0.9900 . ?
C18B C19B 1.584(17) . ?
C18B H18C 0.9900 . ?
C18B H18D 0.9900 . ?
C19B C20B 1.540(18) . ?
C19B H19C 0.9900 . ?
C19B H19D 0.9900 . ?
C20B H20C 0.9900 . ?
C20B H20D 0.9900 . ?
N1C C2C 1.3900 . ?
N1C C6C 1.3900 . ?
C2C C3C 1.3900 . ?
C2C H2C 0.9500 . ?
C3C C4C 1.3900 . ?
C3C H3C 0.9500 . ?
C4C C5C 1.3900 . ?
C4C H4C 0.9500 . ?
C5C C6C 1.3900 . ?
C5C Si7C 1.922(7) . ?
C6C H6C 0.9500 . ?
Si7C C14C 1.817(11) . ?
Si7C C15C 1.837(11) . ?
Si7C C12C 1.895(6) . ?
N8C C9C 1.3900 . ?
N8C C13C 1.3900 . ?
C9C C10C 1.3900 . ?
C9C H9C 0.9500 . ?
C10C C11C 1.3900 . ?
C10C H10C 0.9500 . ?
C11C C12C 1.3900 . ?
C11C H11C 0.9500 . ?
C12C C13C 1.3900 . ?
C13C H13C 0.9500 . ?
C14C H14G 0.9800 . ?
C14C H14H 0.9800 . ?
C14C H14I 0.9800 . ?
C15C C16C 1.491(11) . ?
C15C C20C 1.560(11) . ?
C15C H15C 1.0000 . ?
C16C C17C 1.579(12) . ?
C16C H16E 0.9900 . ?
C16C H16F 0.9900 . ?
C17C C18C 1.577(12) . ?
C17C H17E 0.9900 . ?
C17C H17F 0.9900 . ?
C18C C19C 1.428(12) . ?
C18C H18E 0.9900 . ?
C18C H18F 0.9900 . ?
C19C C20C 1.551(12) . ?
C19C H19E 0.9900 . ?
C19C H19F 0.9900 . ?
C20C H20E 0.9900 . ?
C20C H20F 0.9900 . ?
N1D C2D 1.3900 . ?
N1D C6D 1.3900 . ?
C2D C3D 1.3900 . ?
C2D H2D 0.9500 . ?
C3D C4D 1.3900 . ?
C3D H3D 0.9500 . ?
C4D C5D 1.3900 . ?
C4D H4D 0.9500 . ?
C5D C6D 1.3900 . ?
C5D Si7D 1.901(7) . ?
C6D H6D 0.9500 . ?
Si7D C14D 1.818(13) . ?
Si7D C15D 1.828(12) . ?
Si7D C12D 1.887(6) . ?
N8D C9D 1.3900 . ?
N8D C13D 1.3900 . ?
C9D C10D 1.3900 . ?
C9D H9D 0.9500 . ?
C10D C11D 1.3900 . ?
C10D H10D 0.9500 . ?
C11D C12D 1.3900 . ?
C11D H11D 0.9500 . ?
C12D C13D 1.3900 . ?
C13D H13D 0.9500 . ?
C14D H14J 0.9800 . ?
C14D H14K 0.9800 . ?
C14D H14L 0.9800 . ?
C15D C16D 1.549(15) . ?
C15D C20D 1.545(16) . ?
C15D H15D 1.0000 . ?
C16D C17D 1.601(16) . ?
C16D H16G 0.9900 . ?
C16D H16H 0.9900 . ?
C17D C18D 1.475(17) . ?
C17D H17G 0.9900 . ?
C17D H17H 0.9900 . ?
C18D C19D 1.465(17) . ?
C18D H18G 0.9900 . ?
C18D H18H 0.9900 . ?
C19D C20D 1.576(17) . ?
C19D H19G 0.9900 . ?
C19D H19H 0.9900 . ?
C20D H20G 0.9900 . ?
C20D H20H 0.9900 . ?
N1E C2E 1.3900 . ?
N1E C6E 1.3900 . ?
C2E C3E 1.3900 . ?
C2E H2E 0.9500 . ?
C3E C4E 1.3900 . ?
C3E H3E 0.9500 . ?
C4E C5E 1.3900 . ?
C4E H4E 0.9500 . ?
C5E C6E 1.3900 . ?
C5E Si7E 1.890(8) . ?
C6E H6E 0.9500 . ?
Si7E C15E 1.773(14) . ?
Si7E C14E 1.916(13) . ?
Si7E C12E 1.982(9) . ?
N8E C9E 1.3900 . ?
N8E C13E 1.3900 . ?
C9E C10E 1.3900 . ?
C9E H9E 0.9500 . ?
C10E C11E 1.3900 . ?
C10E H10E 0.9500 . ?
C11E C12E 1.3900 . ?
C11E H11E 0.9500 . ?
C12E C13E 1.3900 . ?
C13E H13E 0.9500 . ?
C14E H14M 0.9800 . ?
C14E H14N 0.9800 . ?
C14E H14O 0.9800 . ?
C15E C16E 1.472(13) . ?
C15E C20E 1.571(13) . ?
C15E H15E 1.0000 . ?
C16E C17E 1.550(13) . ?
C16E H16I 0.9900 . ?
C16E H16J 0.9900 . ?
C17E C18E 1.569(13) . ?
C17E H17I 0.9900 . ?
C17E H17J 0.9900 . ?
C18E C19E 1.417(13) . ?
C18E H18I 0.9900 . ?
C18E H18J 0.9900 . ?
C19E C20E 1.528(13) . ?
C19E H19I 0.9900 . ?
C19E H19J 0.9900 . ?
C20E H20I 0.9900 . ?
C20E H20J 0.9900 . ?
N1F C2F 1.3900 . ?
N1F C6F 1.3900 . ?
C2F C3F 1.3900 . ?
C2F H2F 0.9500 . ?
C3F C4F 1.3900 . ?
C3F H3F 0.9500 . ?
C4F C5F 1.3900 . ?
C4F H4F 0.9500 . ?
C5F C6F 1.3900 . ?
C5F Si7F 1.889(10) . ?
C6F H6F 0.9500 . ?
Si7F C14F 1.840(16) . ?
Si7F C12F 1.883(9) . ?
Si7F C15F 1.945(15) . ?
N8F C9F 1.3900 . ?
N8F C13F 1.3900 . ?
C9F C10F 1.3900 . ?
C9F H9F 0.9500 . ?
C10F C11F 1.3900 . ?
C10F H10F 0.9500 . ?
C11F C12F 1.3900 . ?
C11F H11F 0.9500 . ?
C12F C13F 1.3900 . ?
C13F H13F 0.9500 . ?
C14F H14P 0.9800 . ?
C14F H14Q 0.9800 . ?
C14F H14R 0.9800 . ?
C15F C16F 1.462(13) . ?
C15F C20F 1.566(13) . ?
C15F H15F 1.0000 . ?
C16F C17F 1.629(14) . ?
C16F H16K 0.9900 . ?
C16F H16L 0.9900 . ?
C17F C18F 1.585(14) . ?
C17F H17K 0.9900 . ?
C17F H17L 0.9900 . ?
C18F C19F 1.400(14) . ?
C18F H18K 0.9900 . ?
C18F H18L 0.9900 . ?
C19F C20F 1.587(13) . ?
C19F H19K 0.9900 . ?
C19F H19L 0.9900 . ?
C20F H20K 0.9900 . ?
C20F H20L 0.9900 . ?
N1G C2G 1.3900 . ?
N1G C6G 1.3900 . ?
C2G C3G 1.3900 . ?
C2G H2G 0.9500 . ?
C3G C4G 1.3900 . ?
C3G H3G 0.9500 . ?
C4G C5G 1.3900 . ?
C4G H4G 0.9500 . ?
C5G C6G 1.3900 . ?
C5G Si7G 1.882(5) . ?
C6G H6G 0.9500 . ?
Si7G C14G 1.837(12) . ?
Si7G C12G 1.886(8) . ?
Si7G C15G 1.904(11) . ?
N8G C9G 1.3900 . ?
N8G C13G 1.3900 . ?
C9G C10G 1.3900 . ?
C9G H9G 0.9500 . ?
C10G C11G 1.3900 . ?
C10G H10G 0.9500 . ?
C11G C12G 1.3900 . ?
C11G H11G 0.9500 . ?
C12G C13G 1.3900 . ?
C13G H13G 0.9500 . ?
C14G H14S 0.9800 . ?
C14G H14T 0.9800 . ?
C14G H14U 0.9800 . ?
C15G C16G 1.546(17) . ?
C15G C20G 1.565(16) . ?
C15G H15G 1.0000 . ?
C16G C17G 1.575(16) . ?
C16G H16M 0.9900 . ?
C16G H16N 0.9900 . ?
C17G C18G 1.591(17) . ?
C17G H17M 0.9900 . ?
C17G H17N 0.9900 . ?
C18G C19G 1.546(19) . ?
C18G H18M 0.9900 . ?
C18G H18N 0.9900 . ?
C19G C20G 1.569(16) . ?
C19G H19M 0.9900 . ?
C19G H19N 0.9900 . ?
C20G H20M 0.9900 . ?
C20G H20N 0.9900 . ?
N1H C2H 1.3900 . ?
N1H C6H 1.3900 . ?
C2H C3H 1.3900 . ?
C2H H2H 0.9500 . ?
C3H C4H 1.3900 . ?
C3H H3H 0.9500 . ?
C4H C5H 1.3900 . ?
C4H H4H 0.9500 . ?
C5H C6H 1.3900 . ?
C5H Si7H 1.893(5) . ?
C6H H6H 0.9500 . ?
Si7H C14H 1.870(11) . ?
Si7H C12H 1.868(7) . ?
Si7H C15H 1.861(10) . ?
N8H C9H 1.3900 . ?
N8H C13H 1.3900 . ?
C9H C10H 1.3900 . ?
C9H H9H 0.9500 . ?
C10H C11H 1.3900 . ?
C10H H10H 0.9500 . ?
C11H C12H 1.3900 . ?
C11H H11H 0.9500 . ?
C12H C13H 1.3900 . ?
C13H H13H 0.9500 . ?
C14H H14V 0.9800 . ?
C14H H14W 0.9800 . ?
C14H H14$ 0.9800 . ?
C15H C16H 1.472(11) . ?
C15H C20H 1.587(11) . ?
C15H H15H 1.0000 . ?
C16H C17H 1.561(11) . ?
C16H H16O 0.9900 . ?
C16H H16P 0.9900 . ?
C17H C18H 1.572(12) . ?
C17H H17O 0.9900 . ?
C17H H17P 0.9900 . ?
C18H C19H 1.442(13) . ?
C18H H18O 0.9900 . ?
C18H H18P 0.9900 . ?
C19H C20H 1.538(11) . ?
C19H H19O 0.9900 . ?
C19H H19P 0.9900 . ?
C20H H20O 0.9900 . ?
C20H H20P 0.9900 . ?
B1L F4L 1.351(15) . ?
B1L F2L 1.375(12) . ?
B1L F3L 1.388(15) . ?
B1L F5L 1.392(15) . ?
B6L F9L 1.338(16) . ?
B6L F7L 1.364(14) . ?
B6L F8L 1.383(16) . ?
B6L F10L 1.394(16) . ?
B11L F14L 1.344(16) . ?
B11L F12L 1.369(14) . ?
B11L F15L 1.385(17) . ?
B11L F13L 1.388(17) . ?
B1M F5M 1.384(14) . ?
B1M F3M 1.386(13) . ?
B1M F2M 1.390(11) . ?
B1M F4M 1.401(14) . ?
B6M F10M 1.381(16) . ?
B6M F8M 1.379(16) . ?
B6M F7M 1.386(15) . ?
B6M F9M 1.397(17) . ?
B11M F15M 1.380(16) . ?
B11M F13M 1.385(16) . ?
B11M F12M 1.387(14) . ?
B11M F14M 1.400(16) . ?

loop_
_geom_torsion_atom_site_label_1
_geom_torsion_atom_site_label_2
_geom_torsion_atom_site_label_3
_geom_torsion_atom_site_label_4
_geom_torsion
_geom_torsion_site_symmetry_1
_geom_torsion_site_symmetry_2
_geom_torsion_site_symmetry_3
_geom_torsion_site_symmetry_4
_geom_torsion_publ_flag
C6A N1A C2A C3A 0.0 . . . . ?
Pd1 N1A C2A C3A 179.5(4) . . . . ?
N1A C2A C3A C4A 0.0 . . . . ?
C2A C3A C4A C5A 0.0 . . . . ?
C3A C4A C5A C6A 0.0 . . . . ?
C3A C4A C5A Si7A -177.4(5) . . . . ?
C4A C5A C6A N1A 0.0 . . . . ?
Si7A C5A C6A N1A 177.4(5) . . . . ?
C2A N1A C6A C5A 0.0 . . . . ?
Pd1 N1A C6A C5A -179.5(4) . . . . ?
C4A C5A Si7A C15A 148.8(5) . . . . ?
C6A C5A Si7A C15A -28.7(6) . . . . ?
C4A C5A Si7A C14A 26.8(6) . . . . ?
C6A C5A Si7A C14A -150.6(5) . . . . ?
C4A C5A Si7A C12A -93.3(4) . . . . ?
C6A C5A Si7A C12A 89.3(4) . . . . ?
C13A N8A C9A C10A 0.0 . . . . ?
Pd2 N8A C9A C10A -176.6(4) . . . . ?
N8A C9A C10A C11A 0.0 . . . . ?
C9A C10A C11A C12A 0.0 . . . . ?
C10A C11A C12A C13A 0.0 . . . . ?
C10A C11A C12A Si7A -177.5(5) . . . . ?
C15A Si7A C12A C13A 97.8(5) . . . . ?
C5A Si7A C12A C13A -25.1(5) . . . . ?
C14A Si7A C12A C13A -146.2(5) . . . . ?
C15A Si7A C12A C11A -84.7(5) . . . . ?
C5A Si7A C12A C11A 152.4(4) . . . . ?
C14A Si7A C12A C11A 31.3(6) . . . . ?
C11A C12A C13A N8A 0.0 . . . . ?
Si7A C12A C13A N8A 177.5(5) . . . . ?
C9A N8A C13A C12A 0.0 . . . . ?
Pd2 N8A C13A C12A 176.3(4) . . . . ?
C5A Si7A C15A C16A 77.9(12) . . . . ?
C14A Si7A C15A C16A -159.2(11) . . . . ?
C12A Si7A C15A C16A -43.2(12) . . . . ?
C5A Si7A C15A C20A -56.4(10) . . . . ?
C14A Si7A C15A C20A 66.5(10) . . . . ?
C12A Si7A C15A C20A -177.5(8) . . . . ?
C20A C15A C16A C17A -55.8(14) . . . . ?
Si7A C15A C16A C17A 168.3(9) . . . . ?
C15A C16A C17A C18A 59.1(14) . . . . ?
C16A C17A C18A C19A -65.4(14) . . . . ?
C17A C18A C19A C20A 65.8(14) . . . . ?
C18A C19A C20A C15A -60.6(14) . . . . ?
C16A C15A C20A C19A 56.8(15) . . . . ?
Si7A C15A C20A C19A -163.9(9) . . . . ?
C6B N1B C2B C3B 0.0 . . . . ?
Pd1 N1B C2B C3B -176.4(5) . . . . ?
N1B C2B C3B C4B 0.0 . . . . ?
C2B C3B C4B C5B 0.0 . . . . ?
C3B C4B C5B C6B 0.0 . . . . ?
C3B C4B C5B Si7B 177.0(6) . . . . ?
C4B C5B C6B N1B 0.0 . . . . ?
Si7B C5B C6B N1B -177.1(5) . . . . ?
C2B N1B C6B C5B 0.0 . . . . ?
Pd1 N1B C6B C5B 176.3(5) . . . . ?
C13B N8B C9B C10B 0.0 . . . . ?
Pd2 N8B C9B C10B 179.1(4) . . . . ?
N8B C9B C10B C11B 0.0 . . . . ?
C9B C10B C11B C12B 0.0 . . . . ?
C10B C11B C12B C13B 0.0 . . . . ?
C10B C11B C12B Si7B -177.9(5) . . . . ?
C15B Si7B C12B C11B 153.7(5) . . . . ?
C14B Si7B C12B C11B 31.8(6) . . . . ?
C5B Si7B C12B C11B -83.5(5) . . . . ?
C15B Si7B C12B C13B -24.3(6) . . . . ?
C14B Si7B C12B C13B -146.1(5) . . . . ?
C5B Si7B C12B C13B 98.5(4) . . . . ?
C11B C12B C13B N8B 0.0 . . . . ?
Si7B C12B C13B N8B 178.0(5) . . . . ?
C9B N8B C13B C12B 0.0 . . . . ?
Pd2 N8B C13B C12B -179.1(4) . . . . ?
C12B Si7B C15B C20B 176.3(7) . . . . ?
C14B Si7B C15B C20B -63.6(9) . . . . ?
C5B Si7B C15B C20B 56.2(9) . . . . ?
C12B Si7B C15B C16B -58.6(10) . . . . ?
C14B Si7B C15B C16B 61.6(10) . . . . ?
C5B Si7B C15B C16B -178.7(8) . . . . ?
C20B C15B C16B C17B -52.8(15) . . . . ?
Si7B C15B C16B C17B -178.3(9) . . . . ?
C15B C16B C17B C18B 59.7(14) . . . . ?
C16B C17B C18B C19B -61.4(14) . . . . ?
C17B C18B C19B C20B 59.5(15) . . . . ?
C18B C19B C20B C15B -56.7(14) . . . . ?
C16B C15B C20B C19B 51.5(15) . . . . ?
Si7B C15B C20B C19B 178.5(9) . . . . ?
C6C N1C C2C C3C 0.0 . . . . ?
Pd1 N1C C2C C3C -178.8(5) . . . . ?
N1C C2C C3C C4C 0.0 . . . . ?
C2C C3C C4C C5C 0.0 . . . . ?
C3C C4C C5C C6C 0.0 . . . . ?
C3C C4C C5C Si7C -172.5(6) . . . . ?
C4C C5C C6C N1C 0.0 . . . . ?
Si7C C5C C6C N1C 172.8(6) . . . . ?
C2C N1C C6C C5C 0.0 . . . . ?
Pd1 N1C C6C C5C 178.9(5) . . . . ?
C13C N8C C9C C10C 0.0 . . . . ?
Pd3 N8C C9C C10C 165.2(6) . . . . ?
N8C C9C C10C C11C 0.0 . . . . ?
C9C C10C C11C C12C 0.0 . . . . ?
C10C C11C C12C C13C 0.0 . . . . ?
C10C C11C C12C Si7C -175.7(7) . . . . ?
C14C Si7C C12C C11C -131.0(6) . . . . ?
C15C Si7C C12C C11C -7.5(7) . . . . ?
C5C Si7C C12C C11C 108.4(5) . . . . ?
C14C Si7C C12C C13C 53.2(6) . . . . ?
C15C Si7C C12C C13C 176.7(5) . . . . ?
C5C Si7C C12C C13C -67.5(6) . . . . ?
C11C C12C C13C N8C 0.0 . . . . ?
Si7C C12C C13C N8C 176.0(6) . . . . ?
C9C N8C C13C C12C 0.0 . . . . ?
Pd3 N8C C13C C12C -165.3(6) . . . . ?
C14C Si7C C15C C16C -70.8(10) . . . . ?
C12C Si7C C15C C16C 165.3(8) . . . . ?
C5C Si7C C15C C16C 48.8(9) . . . . ?
C14C Si7C C15C C20C 57.4(9) . . . . ?
C12C Si7C C15C C20C -66.5(9) . . . . ?
C5C Si7C C15C C20C 177.0(7) . . . . ?
C20C C15C C16C C17C 54.8(14) . . . . ?
Si7C C15C C16C C17C -175.0(8) . . . . ?
C15C C16C C17C C18C -57.3(13) . . . . ?
C16C C17C C18C C19C 60.6(13) . . . . ?
C17C C18C C19C C20C -61.4(14) . . . . ?
C16C C15C C20C C19C -52.0(13) . . . . ?
Si7C C15C C20C C19C 178.4(8) . . . . ?
C18C C19C C20C C15C 56.1(14) . . . . ?
C6D N1D C2D C3D 0.0 . . . . ?
Pd1 N1D C2D C3D 166.5(4) . . . . ?
N1D C2D C3D C4D 0.0 . . . . ?
C2D C3D C4D C5D 0.0 . . . . ?
C3D C4D C5D C6D 0.0 . . . . ?
C3D C4D C5D Si7D -175.9(5) . . . . ?
C4D C5D C6D N1D 0.0 . . . . ?
Si7D C5D C6D N1D 176.2(5) . . . . ?
C2D N1D C6D C5D 0.0 . . . . ?
Pd1 N1D C6D C5D -167.1(4) . . . . ?
C13D N8D C9D C10D 0.0 . . . . ?
Pd3 N8D C9D C10D 179.3(5) . . . . ?
N8D C9D C10D C11D 0.0 . . . . ?
C9D C10D C11D C12D 0.0 . . . . ?
C10D C11D C12D C13D 0.0 . . . . ?
C10D C11D C12D Si7D -171.8(5) . . . . ?
C14D Si7D C12D C11D -158.9(6) . . . . ?
C15D Si7D C12D C11D 77.1(6) . . . . ?
C5D Si7D C12D C11D -41.1(5) . . . . ?
C14D Si7D C12D C13D 29.2(6) . . . . ?
C15D Si7D C12D C13D -94.8(6) . . . . ?
C5D Si7D C12D C13D 147.0(4) . . . . ?
C11D C12D C13D N8D 0.0 . . . . ?
Si7D C12D C13D N8D 172.0(5) . . . . ?
C9D N8D C13D C12D 0.0 . . . . ?
Pd3 N8D C13D C12D -179.3(5) . . . . ?
C14D Si7D C15D C16D 52.1(12) . . . . ?
C12D Si7D C15D C16D 174.2(9) . . . . ?
C5D Si7D C15D C16D -72.0(11) . . . . ?
C14D Si7D C15D C20D -69.5(11) . . . . ?
C12D Si7D C15D C20D 52.6(11) . . . . ?
C5D Si7D C15D C20D 166.4(9) . . . . ?
C20D C15D C16D C17D -59.0(14) . . . . ?
Si7D C15D C16D C17D 176.4(10) . . . . ?
C15D C16D C17D C18D 65.4(15) . . . . ?
C16D C17D C18D C19D -66.8(16) . . . . ?
C17D C18D C19D C20D 65.4(17) . . . . ?
C16D C15D C20D C19D 56.7(15) . . . . ?
Si7D C15D C20D C19D -177.6(10) . . . . ?
C18D C19D C20D C15D -61.2(17) . . . . ?
C6E N1E C2E C3E 0.0 . . . . ?
Pd3 N1E C2E C3E -178.4(6) . . . . ?
N1E C2E C3E C4E 0.0 . . . . ?
C2E C3E C4E C5E 0.0 . . . . ?
C3E C4E C5E C6E 0.0 . . . . ?
C3E C4E C5E Si7E -176.6(8) . . . . ?
C4E C5E C6E N1E 0.0 . . . . ?
Si7E C5E C6E N1E 176.8(7) . . . . ?
C2E N1E C6E C5E 0.0 . . . . ?
Pd3 N1E C6E C5E 178.4(6) . . . . ?
C6E C5E Si7E C15E -26.2(8) . . . . ?
C4E C5E Si7E C15E 150.5(7) . . . . ?
C6E C5E Si7E C14E -149.7(7) . . . . ?
C4E C5E Si7E C14E 27.0(9) . . . . ?
C6E C5E Si7E C12E 95.0(6) . . . . ?
C4E C5E Si7E C12E -88.3(6) . . . . ?
C13E N8E C9E C10E 0.0 . . . . ?
Pd4 N8E C9E C10E -178.1(6) . . . . ?
N8E C9E C10E C11E 0.0 . . . . ?
C9E C10E C11E C12E 0.0 . . . . ?
C10E C11E C12E C13E 0.0 . . . . ?
C10E C11E C12E Si7E 176.8(7) . . . . ?
C11E C12E C13E N8E 0.0 . . . . ?
Si7E C12E C13E N8E -176.9(7) . . . . ?
C9E N8E C13E C12E 0.0 . . . . ?
Pd4 N8E C13E C12E 178.1(6) . . . . ?
C5E Si7E C15E C16E 73.4(13) . . . . ?
C14E Si7E C15E C16E -165.0(12) . . . . ?
C12E Si7E C15E C16E -47.2(14) . . . . ?
C5E Si7E C15E C20E -57.6(13) . . . . ?
C14E Si7E C15E C20E 63.9(13) . . . . ?
C12E Si7E C15E C20E -178.3(10) . . . . ?
C20E C15E C16E C17E -56.1(16) . . . . ?
Si7E C15E C16E C17E 169.2(11) . . . . ?
C15E C16E C17E C18E 60.7(16) . . . . ?
C16E C17E C18E C19E -58.5(17) . . . . ?
C17E C18E C19E C20E 51.8(18) . . . . ?
C18E C19E C20E C15E -51(2) . . . . ?
C16E C15E C20E C19E 52.5(18) . . . . ?
Si7E C15E C20E C19E -170.1(11) . . . . ?
C6F N1F C2F C3F 0.0 . . . . ?
Pd3 N1F C2F C3F -176.5(5) . . . . ?
N1F C2F C3F C4F 0.0 . . . . ?
C2F C3F C4F C5F 0.0 . . . . ?
C3F C4F C5F C6F 0.0 . . . . ?
C3F C4F C5F Si7F 178.6(6) . . . . ?
C4F C5F C6F N1F 0.0 . . . . ?
Si7F C5F C6F N1F -178.6(6) . . . . ?
C2F N1F C6F C5F 0.0 . . . . ?
Pd3 N1F C6F C5F 176.4(5) . . . . ?
C4F C5F Si7F C14F 27.8(9) . . . . ?
C6F C5F Si7F C14F -153.6(7) . . . . ?
C4F C5F Si7F C12F 152.3(5) . . . . ?
C6F C5F Si7F C12F -29.2(6) . . . . ?
C4F C5F Si7F C15F -90.6(7) . . . . ?
C6F C5F Si7F C15F 88.0(7) . . . . ?
C13F N8F C9F C10F 0.0 . . . . ?
Pd4 N8F C9F C10F -175.9(7) . . . . ?
N8F C9F C10F C11F 0.0 . . . . ?
C9F C10F C11F C12F 0.0 . . . . ?
C10F C11F C12F C13F 0.0 . . . . ?
C10F C11F C12F Si7F 175.8(8) . . . . ?
C14F Si7F C12F C13F -140.3(8) . . . . ?
C5F Si7F C12F C13F 101.9(6) . . . . ?
C15F Si7F C12F C13F -14.3(9) . . . . ?
C14F Si7F C12F C11F 44.0(10) . . . . ?
C5F Si7F C12F C11F -73.9(7) . . . . ?
C15F Si7F C12F C11F 170.0(7) . . . . ?
C11F C12F C13F N8F 0.0 . . . . ?
Si7F C12F C13F N8F -175.7(8) . . . . ?
C9F N8F C13F C12F 0.0 . . . . ?
Pd4 N8F C13F C12F 176.0(7) . . . . ?
C20F C15F C16F C17F -55.4(19) . . . . ?
Si7F C15F C16F C17F -177.8(11) . . . . ?
C15F C16F C17F C18F 51(2) . . . . ?
C16F C17F C18F C19F -52(2) . . . . ?
C17F C18F C19F C20F 58(2) . . . . ?
C16F C15F C20F C19F 55.0(19) . . . . ?
Si7F C15F C20F C19F 174.1(11) . . . . ?
C18F C19F C20F C15F -57(2) . . . . ?
C6G N1G C2G C3G 0.0 . . . . ?
Pd2 N1G C2G C3G 168.6(5) . . . . ?
N1G C2G C3G C4G 0.0 . . . . ?
C2G C3G C4G C5G 0.0 . . . . ?
C3G C4G C5G C6G 0.0 . . . . ?
C3G C4G C5G Si7G -175.9(6) . . . . ?
C4G C5G C6G N1G 0.0 . . . . ?
Si7G C5G C6G N1G 176.1(6) . . . . ?
C2G N1G C6G C5G 0.0 . . . . ?
Pd2 N1G C6G C5G -168.7(5) . . . . ?
C6G C5G Si7G C14G 47.9(6) . . . . ?
C4G C5G Si7G C14G -136.1(5) . . . . ?
C6G C5G Si7G C12G -69.1(5) . . . . ?
C4G C5G Si7G C12G 106.9(5) . . . . ?
C6G C5G Si7G C15G 176.9(6) . . . . ?
C4G C5G Si7G C15G -7.1(7) . . . . ?
C13G N8G C9G C10G 0.0 . . . . ?
Pd4 N8G C9G C10G -176.7(5) . . . . ?
N8G C9G C10G C11G 0.0 . . . . ?
C9G C10G C11G C12G 0.0 . . . . ?
C10G C11G C12G C13G 0.0 . . . . ?
C10G C11G C12G Si7G -173.2(6) . . . . ?
C14G Si7G C12G C13G 31.9(6) . . . . ?
C5G Si7G C12G C13G 148.7(4) . . . . ?
C15G Si7G C12G C13G -93.1(5) . . . . ?
C14G Si7G C12G C11G -154.9(5) . . . . ?
C5G Si7G C12G C11G -38.0(5) . . . . ?
C15G Si7G C12G C11G 80.1(6) . . . . ?
C11G C12G C13G N8G 0.0 . . . . ?
Si7G C12G C13G N8G 173.2(6) . . . . ?
C9G N8G C13G C12G 0.0 . . . . ?
Pd4 N8G C13G C12G 177.1(4) . . . . ?
C20G C15G C16G C17G -60.9(13) . . . . ?
Si7G C15G C16G C17G 177.7(8) . . . . ?
C15G C16G C17G C18G 58.3(14) . . . . ?
C16G C17G C18G C19G -61.4(17) . . . . ?
C17G C18G C19G C20G 60.2(15) . . . . ?
C16G C15G C20G C19G 62.2(15) . . . . ?
Si7G C15G C20G C19G -175.3(10) . . . . ?
C18G C19G C20G C15G -58.7(15) . . . . ?
C6H N1H C2H C3H 0.0 . . . . ?
Pd2 N1H C2H C3H -179.1(4) . . . . ?
N1H C2H C3H C4H 0.0 . . . . ?
C2H C3H C4H C5H 0.0 . . . . ?
C3H C4H C5H C6H 0.0 . . . . ?
C3H C4H C5H Si7H -172.9(5) . . . . ?
C4H C5H C6H N1H 0.0 . . . . ?
Si7H C5H C6H N1H 173.3(5) . . . . ?
C2H N1H C6H C5H 0.0 . . . . ?
Pd2 N1H C6H C5H 179.1(4) . . . . ?
C4H C5H Si7H C14H -161.8(5) . . . . ?
C6H C5H Si7H C14H 25.1(5) . . . . ?
C4H C5H Si7H C12H -46.8(5) . . . . ?
C6H C5H Si7H C12H 140.1(4) . . . . ?
C4H C5H Si7H C15H 74.5(6) . . . . ?
C6H C5H Si7H C15H -98.6(5) . . . . ?
C13H N8H C9H C10H 0.0 . . . . ?
Pd4 N8H C9H C10H 167.4(5) . . . . ?
N8H C9H C10H C11H 0.0 . . . . ?
C9H C10H C11H C12H 0.0 . . . . ?
C10H C11H C12H C13H 0.0 . . . . ?
C10H C11H C12H Si7H -178.8(6) . . . . ?
C14H Si7H C12H C13H 47.9(6) . . . . ?
C15H Si7H C12H C13H 172.8(5) . . . . ?
C5H Si7H C12H C13H -70.2(5) . . . . ?
C14H Si7H C12H C11H -133.2(5) . . . . ?
C15H Si7H C12H C11H -8.3(7) . . . . ?
C5H Si7H C12H C11H 108.7(5) . . . . ?
C11H C12H C13H N8H 0.0 . . . . ?
Si7H C12H C13H N8H 178.9(6) . . . . ?
C9H N8H C13H C12H 0.0 . . . . ?
Pd4 N8H C13H C12H -166.8(6) . . . . ?
C14H Si7H C15H C16H -73.2(9) . . . . ?
C12H Si7H C15H C16H 165.5(8) . . . . ?
C5H Si7H C15H C16H 49.1(10) . . . . ?
C14H Si7H C15H C20H 55.7(10) . . . . ?
C12H Si7H C15H C20H -65.5(10) . . . . ?
C5H Si7H C15H C20H 178.1(8) . . . . ?
C20H C15H C16H C17H 51.9(14) . . . . ?
Si7H C15H C16H C17H -178.7(8) . . . . ?
C15H C16H C17H C18H -52.2(15) . . . . ?
C16H C17H C18H C19H 56.9(15) . . . . ?
C17H C18H C19H C20H -63.3(15) . . . . ?
C18H C19H C20H C15H 56.4(15) . . . . ?
C16H C15H C20H C19H -49.9(14) . . . . ?
Si7H C15H C20H C19H -179.4(9) . . . . ?
